data_4135007
loop_
_publ_author_name
'Baek, Yonghyeon'
'Cheong, Kiun'
'Ko, Gi Hoon'
'Han, Gi Uk'
'Han, Sang Hoon'
'Kim, Dongwook'
'Lee, Kooyeon'
'Lee, Phil Ho'

_publ_section_title
;
 Iridium-Catalyzed Cyclative Indenylation and Dienylation through
 Sequential B(4)-C Bond Formation, Cyclization, and Elimination from
 <i>o</i>-Carboranes and Propargyl Alcohols.
;
_journal_issue 22
_journal_name_full 'Journal of the American Chemical Society'
_journal_page_first 9890
_journal_page_last 9895
_journal_paper_doi 10.1021/jacs.0c02121
_journal_volume 142
_journal_year 2020
_chemical_formula_sum 'C18 H32 B10'
_chemical_formula_weight 356.53
_space_group_crystal_system orthorhombic
_space_group_IT_number 29
_space_group_name_Hall 'P 2c -2ac'
_space_group_name_H-M_alt 'P c a 21'
_atom_sites_solution_hydrogens mixed
_audit_creation_method SHELXL-2018/3
_cell_angle_alpha 90
_cell_angle_beta 90
_cell_angle_gamma 90
_cell_formula_units_Z 8
_cell_length_a 20.027(3)
_cell_length_b 12.0453(16)
_cell_length_c 18.935(3)
_cell_measurement_reflns_used 9288
_cell_measurement_temperature 296(2)
_cell_measurement_theta_max 27.50
_cell_measurement_theta_min 2.74
_cell_volume 4567.7(12)
_computing_cell_refinement 'Bruker APEXIII'
_computing_data_collection 'Bruker APEXIII'
_computing_data_reduction 'Bruker SAINT'
_computing_molecular_graphics ORTEP
_computing_publication_material CIFTAB
_computing_structure_refinement SHELXL
_computing_structure_solution SHELXS
_diffrn_ambient_temperature 296(2)
_diffrn_measured_fraction_theta_full 0.995
_diffrn_measured_fraction_theta_max 0.995
_diffrn_measurement_device_type 'Bruker PHOTON II'
_diffrn_measurement_method 'phi and omega scans'
_diffrn_radiation_type MoK\a
_diffrn_radiation_wavelength 0.71073
_diffrn_reflns_av_R_equivalents 0.0813
_diffrn_reflns_av_unetI/netI 0.0419
_diffrn_reflns_Laue_measured_fraction_full 0.995
_diffrn_reflns_Laue_measured_fraction_max 0.995
_diffrn_reflns_limit_h_max 24
_diffrn_reflns_limit_h_min -24
_diffrn_reflns_limit_k_max 14
_diffrn_reflns_limit_k_min -14
_diffrn_reflns_limit_l_max 23
_diffrn_reflns_limit_l_min -23
_diffrn_reflns_number 92796
_diffrn_reflns_point_group_measured_fraction_full 0.993
_diffrn_reflns_point_group_measured_fraction_max 0.992
_diffrn_reflns_theta_full 25.242
_diffrn_reflns_theta_max 25.999
_diffrn_reflns_theta_min 2.736
_diffrn_source 'fine-focus sealed tube'
_exptl_absorpt_coefficient_mu 0.051
_exptl_absorpt_correction_T_max 0.7456
_exptl_absorpt_correction_T_min 0.6612
_exptl_absorpt_correction_type multi-scan
_exptl_absorpt_process_details SADABS
_exptl_crystal_colour colourless
_exptl_crystal_density_diffrn 1.037
_exptl_crystal_description block
_exptl_crystal_F_000 1520
_exptl_crystal_size_max 0.354
_exptl_crystal_size_mid 0.254
_exptl_crystal_size_min 0.214
_refine_diff_density_max 0.261
_refine_diff_density_min -0.198
_refine_diff_density_rms 0.034
_refine_ls_abs_structure_details
;
 Flack x determined using 2509 quotients [(I+)-(I-)]/[(I+)+(I-)]
 (Parsons, Flack and Wagner, Acta Cryst. B69 (2013) 249-259).
;
_refine_ls_abs_structure_Flack -0.8(10)
_refine_ls_extinction_method none
_refine_ls_goodness_of_fit_ref 1.116
_refine_ls_hydrogen_treatment mixed
_refine_ls_matrix_type full
_refine_ls_number_parameters 585
_refine_ls_number_reflns 8897
_refine_ls_number_restraints 935
_refine_ls_restrained_S_all 1.131
_refine_ls_R_factor_all 0.0902
_refine_ls_R_factor_gt 0.0728
_refine_ls_shift/su_max 0.000
_refine_ls_shift/su_mean 0.000
_refine_ls_structure_factor_coef Fsqd
_refine_ls_weighting_details 'w=1/[\s^2^(Fo^2^)+(0.0649P)^2^+1.7304P] where P=(Fo^2^+2Fc^2^)/3'
_refine_ls_weighting_scheme calc
_refine_ls_wR_factor_gt 0.1547
_refine_ls_wR_factor_ref 0.1658
_reflns_Friedel_coverage 0.931
_reflns_Friedel_fraction_full 0.990
_reflns_Friedel_fraction_max 0.989
_reflns_number_gt 7381
_reflns_number_total 8897
_reflns_threshold_expression 'I > 2\s(I)'
_cod_data_source_file ja0c02121_si_002.cif
_cod_data_source_block A19155O_029
_cod_depositor_comments
;
The following automatic conversions were performed:

data item '_exptl_absorpt_correction_type' value 'MULTI-SCAN' was
changed to 'multi-scan' in accordance with the
/home/data/users/saulius/crontab/automatic-downloads/rss-feeds/ACS/lib/dictionaries/cif_core.dic
dictionary named 'cif_core.dic' version 2.4.2 last updated on
2011-04-26.

Automatic conversion script
Id: cif_fix_values 7556 2019-12-06 15:28:31Z antanas 

 Adding full bibliography for 4135005--4135007.cif.

 Adding full bibliography for 4135005--4135007.cif.
;
_cod_database_code 4135007
_shelx_shelxl_version_number 2018/3
_shelx_space_group_comment
;
The symmetry employed for this shelxl refinement is uniquely defined
by the following loop, which should always be used as a source of
symmetry information in preference to the above space-group names.
They are only intended as comments.
;
_shelx_estimated_absorpt_t_min 0.982
_shelx_estimated_absorpt_t_max 0.989

loop_
_space_group_symop_operation_xyz
'x, y, z'
'-x, -y, z+1/2'
'x+1/2, -y, z'
'-x+1/2, y, z+1/2'

loop_
_atom_site_label
_atom_site_type_symbol
_atom_site_fract_x
_atom_site_fract_y
_atom_site_fract_z
_atom_site_U_iso_or_equiv
_atom_site_adp_type
_atom_site_occupancy
_atom_site_site_symmetry_order
_atom_site_calc_flag
_atom_site_refinement_flags_posn
_atom_site_refinement_flags_adp
_atom_site_refinement_flags_occupancy
_atom_site_disorder_assembly
_atom_site_disorder_group
B1A B 0.5313(3) 0.2345(4) 0.4416(3) 0.0476(11) Uani 1 1 d . U . . .
B2A B 0.6200(3) 0.2398(4) 0.4331(3) 0.0482(11) Uani 1 1 d . U . . .
H2A H 0.652215 0.232637 0.479901 0.058 Uiso 1 1 calc R U . . .
B3A B 0.5760(3) 0.1264(4) 0.3981(3) 0.0563(12) Uani 1 1 d . U . . .
H3A H 0.578918 0.042984 0.421583 0.068 Uiso 1 1 calc R U . . .
B4A B 0.5014(4) 0.1783(6) 0.3603(3) 0.0707(15) Uani 1 1 d . U . . .
H4A H 0.455252 0.128784 0.358746 0.085 Uiso 1 1 calc R U . . .
B5A B 0.4996(3) 0.3234(6) 0.3736(3) 0.0681(14) Uani 1 1 d . U . . .
H5A H 0.452870 0.369815 0.381257 0.082 Uiso 1 1 calc R U . . .
C6A C 0.5735(3) 0.3523(4) 0.4148(2) 0.0544(11) Uani 1 1 d . U . . .
H6 H 0.579(2) 0.416(4) 0.447(3) 0.065 Uiso 1 1 d . U . . .
C7A C 0.6379(3) 0.3252(4) 0.3631(2) 0.0608(12) Uani 1 1 d . U . . .
B8A B 0.5696(4) 0.3793(6) 0.3264(3) 0.0717(15) Uani 1 1 d . U . . .
H8A H 0.568452 0.463423 0.303809 0.086 Uiso 1 1 calc R U . . .
B9A B 0.5244(4) 0.2692(6) 0.2897(3) 0.0837(17) Uani 1 1 d . U . . .
H9A H 0.493108 0.279582 0.242481 0.100 Uiso 1 1 calc R U . . .
B10A B 0.5700(4) 0.1468(6) 0.3051(3) 0.0749(16) Uani 1 1 d . U . . .
H10A H 0.568456 0.076633 0.267945 0.090 Uiso 1 1 calc R U . . .
B11A B 0.6447(4) 0.1837(5) 0.3507(3) 0.0657(14) Uani 1 1 d . U . . .
H11A H 0.692100 0.138787 0.343529 0.079 Uiso 1 1 calc R U . . .
B12A B 0.6114(4) 0.2730(5) 0.2843(3) 0.0744(16) Uani 1 1 d . U . . .
H12A H 0.637359 0.285797 0.233782 0.089 Uiso 1 1 calc R U . . .
C13A C 0.6978(3) 0.3956(6) 0.3705(4) 0.095(2) Uani 1 1 d . U . . .
H13A H 0.737007 0.352106 0.360915 0.142 Uiso 1 1 calc R U . . .
H13B H 0.700127 0.424276 0.417706 0.142 Uiso 1 1 calc R U . . .
H13C H 0.695392 0.456056 0.337578 0.142 Uiso 1 1 calc R U . . .
C14A C 0.49881(19) 0.2311(3) 0.5165(2) 0.0409(9) Uani 1 1 d . U . . .
C15A C 0.4439(2) 0.2864(4) 0.5373(2) 0.0496(10) Uani 1 1 d . U . . .
H15A H 0.419852 0.333124 0.507594 0.060 Uiso 1 1 calc R U . . .
C16A C 0.4250(2) 0.2656(4) 0.6134(3) 0.0504(10) Uani 1 1 d . U . . .
C17A C 0.4809(2) 0.1875(3) 0.6353(2) 0.0425(9) Uani 1 1 d . U . . .
C18A C 0.52288(18) 0.1669(3) 0.5781(2) 0.0356(8) Uani 1 1 d . U . . .
C19A C 0.57820(18) 0.0989(3) 0.5863(2) 0.0371(8) Uani 1 1 d . U . . .
H19A H 0.605799 0.085103 0.547776 0.044 Uiso 1 1 calc R U . . .
C20A C 0.5930(2) 0.0510(3) 0.6513(2) 0.0416(9) Uani 1 1 d . U . . .
C21A C 0.5502(2) 0.0731(4) 0.7071(2) 0.0525(11) Uani 1 1 d . U . . .
H21A H 0.559142 0.041781 0.751041 0.063 Uiso 1 1 calc R U . . .
C22A C 0.4947(2) 0.1404(4) 0.6994(2) 0.0534(11) Uani 1 1 d . U . . .
H22A H 0.466755 0.153610 0.737705 0.064 Uiso 1 1 calc R U . . .
C23A C 0.4239(3) 0.3717(4) 0.6572(3) 0.0744(15) Uani 1 1 d . U . . .
H23A H 0.415256 0.353688 0.705745 0.112 Uiso 1 1 calc R U . . .
H23B H 0.389488 0.420083 0.639960 0.112 Uiso 1 1 calc R U . . .
H23C H 0.466379 0.408312 0.653560 0.112 Uiso 1 1 calc R U . . .
C24A C 0.3567(2) 0.2082(5) 0.6185(3) 0.0706(15) Uani 1 1 d . U . . .
H24A H 0.348427 0.186881 0.666519 0.106 Uiso 1 1 calc R U . . .
H24B H 0.356493 0.143441 0.588944 0.106 Uiso 1 1 calc R U . . .
H24C H 0.322463 0.258520 0.603088 0.106 Uiso 1 1 calc R U . . .
C25A C 0.6555(2) -0.0209(4) 0.6614(2) 0.0496(10) Uani 1 1 d . U . . .
C26A C 0.6905(7) -0.0478(13) 0.5903(7) 0.101(4) Uani 0.553(9) 1 d . U P A 1
H26A H 0.727219 -0.097367 0.598688 0.152 Uiso 0.553(9) 1 calc R U P A 1
H26B H 0.706779 0.019580 0.569488 0.152 Uiso 0.553(9) 1 calc R U P A 1
H26C H 0.659170 -0.082378 0.558893 0.152 Uiso 0.553(9) 1 calc R U P A 1
C27A C 0.6378(6) -0.1319(10) 0.6939(9) 0.096(4) Uani 0.553(9) 1 d . U P A 1
H27A H 0.677552 -0.175430 0.699486 0.144 Uiso 0.553(9) 1 calc R U P A 1
H27B H 0.607116 -0.170320 0.663509 0.144 Uiso 0.553(9) 1 calc R U P A 1
H27C H 0.617393 -0.120222 0.739143 0.144 Uiso 0.553(9) 1 calc R U P A 1
C28A C 0.7050(5) 0.0373(11) 0.7089(8) 0.093(4) Uani 0.553(9) 1 d . U P A 1
H28A H 0.742895 -0.010066 0.716589 0.139 Uiso 0.553(9) 1 calc R U P A 1
H28B H 0.684235 0.053879 0.753340 0.139 Uiso 0.553(9) 1 calc R U P A 1
H28C H 0.719425 0.105003 0.686921 0.139 Uiso 0.553(9) 1 calc R U P A 1
C29A C 0.6489(7) -0.1246(12) 0.6159(10) 0.085(4) Uani 0.447(9) 1 d . U P A 2
H29A H 0.687107 -0.171412 0.622946 0.128 Uiso 0.447(9) 1 calc R U P A 2
H29B H 0.646145 -0.103648 0.567095 0.128 Uiso 0.447(9) 1 calc R U P A 2
H29C H 0.609158 -0.164253 0.629044 0.128 Uiso 0.447(9) 1 calc R U P A 2
C30A C 0.6634(8) -0.0604(17) 0.7377(8) 0.099(5) Uani 0.447(9) 1 d . U P A 2
H30A H 0.700319 -0.111029 0.740732 0.149 Uiso 0.447(9) 1 calc R U P A 2
H30B H 0.623288 -0.097232 0.752565 0.149 Uiso 0.447(9) 1 calc R U P A 2
H30C H 0.671606 0.002325 0.767801 0.149 Uiso 0.447(9) 1 calc R U P A 2
C31A C 0.7148(6) 0.0445(12) 0.6357(12) 0.095(4) Uani 0.447(9) 1 d . U P A 2
H31A H 0.754434 0.000400 0.640267 0.142 Uiso 0.447(9) 1 calc R U P A 2
H31B H 0.719271 0.110885 0.663326 0.142 Uiso 0.447(9) 1 calc R U P A 2
H31C H 0.708330 0.063987 0.586970 0.142 Uiso 0.447(9) 1 calc R U P A 2
B1B B 0.5175(2) 0.7407(4) 0.4536(3) 0.0430(10) Uani 1 1 d . U . . .
C2B C 0.4808(2) 0.8559(4) 0.4911(2) 0.0452(9) Uani 1 1 d . U . . .
H2B H 0.505(2) 0.920(4) 0.511(2) 0.054 Uiso 1 1 d . U . . .
B3B B 0.4669(3) 0.8348(5) 0.4039(3) 0.0521(11) Uani 1 1 d . U . . .
H3B H 0.488835 0.885047 0.361283 0.063 Uiso 1 1 calc R U . . .
B4B B 0.4541(3) 0.6894(5) 0.3961(3) 0.0588(12) Uani 1 1 d . U . . .
H4B H 0.467086 0.643436 0.347833 0.071 Uiso 1 1 calc R U . . .
B5B B 0.4640(2) 0.6295(4) 0.4816(3) 0.0523(12) Uani 1 1 d . U . . .
H5B H 0.483604 0.545038 0.489455 0.063 Uiso 1 1 calc R U . . .
B6B B 0.4821(2) 0.7391(4) 0.5408(3) 0.0477(11) Uani 1 1 d . U . . .
H6B H 0.513647 0.727751 0.587832 0.057 Uiso 1 1 calc R U . . .
C7B C 0.4140(2) 0.8258(4) 0.5386(3) 0.0554(11) Uani 1 1 d . U . . .
B8B B 0.3999(2) 0.6849(5) 0.5363(3) 0.0564(12) Uani 1 1 d . U . . .
H8B H 0.378003 0.636724 0.579880 0.068 Uiso 1 1 calc R U . . .
B9B B 0.3827(3) 0.6559(5) 0.4467(4) 0.0660(14) Uani 1 1 d . U . . .
H9B H 0.349195 0.587571 0.431370 0.079 Uiso 1 1 calc R U . . .
B10B B 0.3848(3) 0.7814(6) 0.3994(3) 0.0653(14) Uani 1 1 d . U . . .
H10B H 0.352883 0.795244 0.352973 0.078 Uiso 1 1 calc R U . . .
B11B B 0.4034(3) 0.8886(5) 0.4589(3) 0.0607(13) Uani 1 1 d . U . . .
H11B H 0.384321 0.973678 0.452640 0.073 Uiso 1 1 calc R U . . .
B12B B 0.3516(3) 0.7792(5) 0.4850(4) 0.0670(14) Uani 1 1 d . U . . .
H12B H 0.298144 0.792172 0.495430 0.080 Uiso 1 1 calc R U . . .
C13B C 0.4020(3) 0.8940(6) 0.6040(3) 0.0880(18) Uani 1 1 d . U . . .
H13D H 0.364321 0.941941 0.596620 0.132 Uiso 1 1 calc R U . . .
H13E H 0.440835 0.938059 0.613932 0.132 Uiso 1 1 calc R U . . .
H13F H 0.393172 0.845650 0.643217 0.132 Uiso 1 1 calc R U . . .
C14B C 0.5948(2) 0.7350(3) 0.4432(2) 0.0429(9) Uani 1 1 d . U . . .
C15B C 0.6302(2) 0.7901(4) 0.3942(2) 0.0521(10) Uani 1 1 d . U . . .
H15B H 0.611384 0.840710 0.362954 0.062 Uiso 1 1 calc R U . . .
C16B C 0.7038(2) 0.7617(4) 0.3949(2) 0.0515(10) Uani 1 1 d . U . . .
C17B C 0.70621(19) 0.6793(3) 0.4549(2) 0.0442(9) Uani 1 1 d . U . . .
C18B C 0.64237(18) 0.6652(3) 0.4836(2) 0.0394(8) Uani 1 1 d . U . . .
C19B C 0.63276(19) 0.5958(3) 0.5409(2) 0.0404(9) Uani 1 1 d . U . . .
H19B H 0.590070 0.586442 0.559326 0.049 Uiso 1 1 calc R U . . .
C20B C 0.6866(2) 0.5397(3) 0.5716(2) 0.0443(9) Uani 1 1 d . U . . .
C21B C 0.7490(2) 0.5523(4) 0.5405(3) 0.0541(11) Uani 1 1 d . U . . .
H21B H 0.785186 0.513673 0.558961 0.065 Uiso 1 1 calc R U . . .
C22B C 0.7586(2) 0.6207(4) 0.4827(3) 0.0540(11) Uani 1 1 d . U . . .
H22B H 0.800824 0.626866 0.462591 0.065 Uiso 1 1 calc R U . . .
C23B C 0.7468(3) 0.8644(5) 0.4093(3) 0.0760(15) Uani 1 1 d . U . . .
H23D H 0.792543 0.842394 0.414925 0.114 Uiso 1 1 calc R U . . .
H23E H 0.731614 0.900176 0.451678 0.114 Uiso 1 1 calc R U . . .
H23F H 0.743143 0.915061 0.370340 0.114 Uiso 1 1 calc R U . . .
C24B C 0.7245(3) 0.7101(5) 0.3240(3) 0.0711(15) Uani 1 1 d . U . . .
H24D H 0.770075 0.685977 0.326620 0.107 Uiso 1 1 calc R U . . .
H24E H 0.719957 0.764384 0.287161 0.107 Uiso 1 1 calc R U . . .
H24F H 0.696251 0.647646 0.313827 0.107 Uiso 1 1 calc R U . . .
C25B C 0.6763(2) 0.4698(4) 0.6382(2) 0.0525(11) Uani 1 1 d . U . . .
C26B C 0.6291(7) 0.3749(10) 0.6237(6) 0.080(3) Uani 0.543(11) 1 d . U P B 1
H26D H 0.615016 0.342627 0.667553 0.120 Uiso 0.543(11) 1 calc R U P B 1
H26E H 0.651366 0.319712 0.595694 0.120 Uiso 0.543(11) 1 calc R U P B 1
H26F H 0.590799 0.402046 0.598491 0.120 Uiso 0.543(11) 1 calc R U P B 1
C27B C 0.6401(9) 0.5422(11) 0.6960(6) 0.095(4) Uani 0.543(11) 1 d . U P B 1
H27D H 0.638867 0.502075 0.739769 0.143 Uiso 0.543(11) 1 calc R U P B 1
H27E H 0.595284 0.557928 0.680886 0.143 Uiso 0.543(11) 1 calc R U P B 1
H27F H 0.663924 0.610521 0.702447 0.143 Uiso 0.543(11) 1 calc R U P B 1
C28B C 0.7396(6) 0.4277(15) 0.6732(8) 0.107(4) Uani 0.543(11) 1 d . U P B 1
H28D H 0.728181 0.387758 0.715363 0.160 Uiso 0.543(11) 1 calc R U P B 1
H28E H 0.767726 0.489433 0.685003 0.160 Uiso 0.543(11) 1 calc R U P B 1
H28F H 0.762792 0.379195 0.641305 0.160 Uiso 0.543(11) 1 calc R U P B 1
C29B C 0.7174(10) 0.3600(13) 0.6322(9) 0.097(5) Uani 0.457(11) 1 d . U P B 2
H29D H 0.716412 0.321685 0.676612 0.145 Uiso 0.457(11) 1 calc R U P B 2
H29E H 0.762748 0.377171 0.619983 0.145 Uiso 0.457(11) 1 calc R U P B 2
H29F H 0.698202 0.313684 0.596254 0.145 Uiso 0.457(11) 1 calc R U P B 2
C30B C 0.6046(7) 0.4380(16) 0.6502(9) 0.090(4) Uani 0.457(11) 1 d . U P B 2
H30D H 0.602032 0.384479 0.687636 0.134 Uiso 0.457(11) 1 calc R U P B 2
H30E H 0.586520 0.406530 0.607710 0.134 Uiso 0.457(11) 1 calc R U P B 2
H30F H 0.579371 0.502824 0.662890 0.134 Uiso 0.457(11) 1 calc R U P B 2
C31B C 0.7022(11) 0.5345(14) 0.6980(7) 0.096(5) Uani 0.457(11) 1 d . U P B 2
H31D H 0.697149 0.492520 0.740721 0.144 Uiso 0.457(11) 1 calc R U P B 2
H31E H 0.677839 0.602816 0.701805 0.144 Uiso 0.457(11) 1 calc R U P B 2
H31F H 0.748677 0.550395 0.690432 0.144 Uiso 0.457(11) 1 calc R U P B 2

loop_
_atom_site_aniso_label
_atom_site_aniso_U_11
_atom_site_aniso_U_22
_atom_site_aniso_U_33
_atom_site_aniso_U_23
_atom_site_aniso_U_13
_atom_site_aniso_U_12
B1A 0.055(2) 0.047(2) 0.041(2) 0.008(2) -0.007(2) -0.014(2)
B2A 0.057(3) 0.051(3) 0.036(2) -0.003(2) 0.008(2) -0.010(2)
B3A 0.083(3) 0.046(2) 0.041(2) -0.005(2) 0.008(2) -0.021(2)
B4A 0.087(3) 0.078(3) 0.047(3) 0.007(3) -0.014(3) -0.040(3)
B5A 0.076(3) 0.076(3) 0.053(3) 0.024(3) -0.011(2) -0.013(3)
C6A 0.075(3) 0.046(2) 0.042(2) 0.0011(19) 0.002(2) -0.014(2)
C7A 0.086(3) 0.055(2) 0.042(2) -0.002(2) 0.011(2) -0.024(2)
B8A 0.097(4) 0.071(3) 0.048(3) 0.018(2) 0.000(3) -0.025(3)
B9A 0.111(4) 0.099(4) 0.041(3) 0.016(3) -0.019(3) -0.037(3)
B10A 0.116(4) 0.070(3) 0.038(3) -0.011(2) 0.006(3) -0.040(3)
B11A 0.093(3) 0.058(3) 0.046(3) -0.009(2) 0.022(3) -0.018(3)
B12A 0.109(4) 0.076(3) 0.038(3) -0.002(2) 0.008(3) -0.037(3)
C13A 0.099(4) 0.104(5) 0.081(4) -0.002(4) 0.017(3) -0.045(4)
C14A 0.0380(19) 0.040(2) 0.045(2) 0.0082(17) -0.0039(17) -0.0024(17)
C15A 0.039(2) 0.050(2) 0.060(3) 0.019(2) -0.0050(19) 0.0017(18)
C16A 0.037(2) 0.053(2) 0.061(3) 0.011(2) 0.0099(19) 0.0069(18)
C17A 0.0359(19) 0.048(2) 0.043(2) 0.0052(18) 0.0071(16) 0.0019(17)
C18A 0.0327(18) 0.0385(19) 0.0355(18) 0.0032(16) 0.0020(16) -0.0035(15)
C19A 0.0345(18) 0.044(2) 0.0332(18) 0.0028(16) 0.0049(16) 0.0023(16)
C20A 0.0375(19) 0.047(2) 0.040(2) 0.0026(18) -0.0002(16) 0.0041(17)
C21A 0.057(3) 0.066(3) 0.034(2) 0.011(2) 0.0034(19) 0.012(2)
C22A 0.052(2) 0.070(3) 0.039(2) 0.010(2) 0.0118(19) 0.012(2)
C23A 0.063(3) 0.064(3) 0.096(4) 0.000(3) 0.015(3) 0.017(2)
C24A 0.042(2) 0.075(3) 0.094(4) 0.024(3) 0.009(3) 0.006(2)
C25A 0.041(2) 0.055(2) 0.052(2) 0.007(2) -0.002(2) 0.0139(19)
C26A 0.087(8) 0.123(10) 0.094(7) 0.000(7) 0.012(6) 0.065(7)
C27A 0.073(7) 0.069(6) 0.146(10) 0.032(7) -0.008(7) 0.019(5)
C28A 0.058(6) 0.090(7) 0.131(9) -0.021(7) -0.036(6) 0.022(5)
C29A 0.074(8) 0.066(7) 0.116(9) -0.015(7) -0.020(8) 0.030(6)
C30A 0.094(9) 0.130(11) 0.075(7) 0.021(7) -0.012(7) 0.067(8)
C31A 0.034(5) 0.086(8) 0.164(12) 0.022(9) -0.007(7) 0.008(5)
B1B 0.042(2) 0.041(2) 0.045(2) 0.000(2) -0.0008(19) -0.0005(18)
C2B 0.042(2) 0.044(2) 0.049(2) 0.0040(19) 0.0010(19) 0.0007(17)
B3B 0.047(2) 0.059(3) 0.050(3) 0.010(2) -0.003(2) 0.004(2)
B4B 0.055(3) 0.064(3) 0.057(3) -0.004(3) -0.008(2) -0.003(2)
B5B 0.046(2) 0.045(2) 0.066(3) 0.006(2) 0.004(2) -0.003(2)
B6B 0.042(2) 0.051(3) 0.050(2) 0.012(2) 0.004(2) 0.002(2)
C7B 0.047(2) 0.056(2) 0.063(3) 0.006(2) 0.008(2) 0.0054(19)
B8B 0.039(2) 0.059(3) 0.071(3) 0.011(3) 0.007(2) -0.004(2)
B9B 0.047(3) 0.072(3) 0.080(3) 0.001(3) -0.010(3) -0.009(2)
B10B 0.049(3) 0.083(3) 0.064(3) 0.007(3) -0.015(2) 0.003(3)
B11B 0.048(3) 0.066(3) 0.068(3) 0.011(3) -0.001(2) 0.012(2)
B12B 0.042(2) 0.079(3) 0.080(3) 0.012(3) 0.000(2) 0.005(2)
C13B 0.099(4) 0.096(4) 0.069(4) -0.006(3) 0.021(3) 0.021(4)
C14B 0.045(2) 0.043(2) 0.041(2) 0.0013(18) 0.0047(17) 0.0002(17)
C15B 0.056(3) 0.052(2) 0.048(2) 0.007(2) 0.004(2) 0.001(2)
C16B 0.050(2) 0.057(3) 0.048(2) -0.003(2) 0.013(2) -0.011(2)
C17B 0.0368(19) 0.050(2) 0.046(2) -0.0128(18) 0.0057(17) -0.0070(17)
C18B 0.0358(18) 0.0408(19) 0.042(2) -0.0087(17) 0.0014(17) -0.0018(16)
C19B 0.0317(18) 0.044(2) 0.046(2) -0.0027(18) 0.0042(17) 0.0014(16)
C20B 0.043(2) 0.042(2) 0.048(2) -0.0069(18) -0.0091(18) -0.0001(17)
C21B 0.034(2) 0.062(3) 0.066(3) -0.003(2) -0.009(2) 0.0027(19)
C22B 0.0299(19) 0.070(3) 0.062(3) -0.005(2) 0.0044(19) -0.0065(19)
C23B 0.074(3) 0.070(3) 0.084(4) -0.002(3) 0.016(3) -0.025(3)
C24B 0.076(4) 0.082(4) 0.055(3) -0.002(3) 0.022(3) -0.001(3)
C25B 0.056(3) 0.050(2) 0.051(2) 0.001(2) -0.015(2) -0.001(2)
C26B 0.108(9) 0.071(7) 0.060(6) 0.014(5) -0.020(6) -0.031(6)
C27B 0.142(10) 0.090(7) 0.053(6) 0.005(5) 0.010(7) 0.021(8)
C28B 0.082(7) 0.143(11) 0.096(9) 0.052(8) -0.025(6) 0.007(7)
C29B 0.127(10) 0.076(8) 0.087(9) 0.023(7) 0.009(8) 0.032(8)
C30B 0.082(7) 0.106(10) 0.081(9) 0.046(8) -0.008(7) -0.007(7)
C31B 0.147(11) 0.095(9) 0.047(6) 0.003(6) -0.022(8) -0.031(9)

loop_
_atom_type_symbol
_atom_type_description
_atom_type_scat_dispersion_real
_atom_type_scat_dispersion_imag
_atom_type_scat_source
C C 0.0033 0.0016 'International Tables Vol C Tables 4.2.6.8 and 6.1.1.4'
H H 0.0000 0.0000 'International Tables Vol C Tables 4.2.6.8 and 6.1.1.4'
B B 0.0013 0.0007 'International Tables Vol C Tables 4.2.6.8 and 6.1.1.4'

loop_
_geom_angle_atom_site_label_1
_geom_angle_atom_site_label_2
_geom_angle_atom_site_label_3
_geom_angle
_geom_angle_site_symmetry_1
_geom_angle_site_symmetry_3
_geom_angle_publ_flag
C14A B1A C6A 119.5(4) . . ?
C14A B1A B3A 127.6(4) . . ?
C6A B1A B3A 102.6(4) . . ?
C14A B1A B4A 129.4(4) . . ?
C6A B1A B4A 102.8(4) . . ?
B3A B1A B4A 59.5(4) . . ?
C14A B1A B2A 119.8(4) . . ?
C6A B1A B2A 57.1(3) . . ?
B3A B1A B2A 58.9(3) . . ?
B4A B1A B2A 105.6(4) . . ?
C14A B1A B5A 121.5(4) . . ?
C6A B1A B5A 58.0(3) . . ?
B3A B1A B5A 106.4(4) . . ?
B4A B1A B5A 59.2(3) . . ?
B2A B1A B5A 105.4(4) . . ?
C6A B2A C7A 58.2(3) . . ?
C6A B2A B3A 105.8(4) . . ?
C7A B2A B3A 106.3(4) . . ?
C6A B2A B11A 106.3(4) . . ?
C7A B2A B11A 59.3(3) . . ?
B3A B2A B11A 60.7(3) . . ?
C6A B2A B1A 59.7(3) . . ?
C7A B2A B1A 107.4(4) . . ?
B3A B2A B1A 60.5(3) . . ?
B11A B2A B1A 110.2(4) . . ?
C6A B2A H2A 123.7 . . ?
C7A B2A H2A 123.2 . . ?
B3A B2A H2A 122.5 . . ?
B11A B2A H2A 121.1 . . ?
B1A B2A H2A 120.5 . . ?
B2A B3A B4A 107.5(4) . . ?
B2A B3A B1A 60.6(3) . . ?
B4A B3A B1A 60.3(3) . . ?
B2A B3A B11A 60.1(3) . . ?
B4A B3A B11A 108.1(4) . . ?
B1A B3A B11A 109.8(4) . . ?
B2A B3A B10A 107.4(4) . . ?
B4A B3A B10A 59.7(4) . . ?
B1A B3A B10A 108.8(4) . . ?
B11A B3A B10A 60.0(4) . . ?
B2A B3A H3A 122.1 . . ?
B4A B3A H3A 122.0 . . ?
B1A B3A H3A 120.5 . . ?
B11A B3A H3A 121.1 . . ?
B10A B3A H3A 122.0 . . ?
B5A B4A B10A 108.2(4) . . ?
B5A B4A B3A 108.0(4) . . ?
B10A B4A B3A 60.5(4) . . ?
B5A B4A B1A 60.5(3) . . ?
B10A B4A B1A 109.3(4) . . ?
B3A B4A B1A 60.2(3) . . ?
B5A B4A B9A 60.4(4) . . ?
B10A B4A B9A 59.2(4) . . ?
B3A B4A B9A 107.5(5) . . ?
B1A B4A B9A 109.0(4) . . ?
B5A B4A H4A 121.5 . . ?
B10A B4A H4A 121.4 . . ?
B3A B4A H4A 121.9 . . ?
B1A B4A H4A 120.7 . . ?
B9A B4A H4A 121.9 . . ?
C6A B5A B4A 104.4(5) . . ?
C6A B5A B9A 103.8(5) . . ?
B4A B5A B9A 60.4(4) . . ?
C6A B5A B1A 59.2(3) . . ?
B4A B5A B1A 60.3(3) . . ?
B9A B5A B1A 108.8(5) . . ?
C6A B5A B8A 58.3(3) . . ?
B4A B5A B8A 106.5(5) . . ?
B9A B5A B8A 58.5(4) . . ?
B1A B5A B8A 107.9(4) . . ?
C6A B5A H5A 125.0 . . ?
B4A B5A H5A 122.6 . . ?
B9A B5A H5A 122.6 . . ?
B1A B5A H5A 120.7 . . ?
B8A B5A H5A 122.6 . . ?
C7A C6A B2A 61.9(3) . . ?
C7A C6A B8A 59.5(3) . . ?
B2A C6A B8A 112.4(4) . . ?
C7A C6A B5A 111.5(4) . . ?
B2A C6A B5A 114.2(4) . . ?
B8A C6A B5A 63.4(3) . . ?
C7A C6A B1A 113.2(4) . . ?
B2A C6A B1A 63.2(3) . . ?
B8A C6A B1A 115.0(4) . . ?
B5A C6A B1A 62.8(3) . . ?
C7A C6A H6 115(3) . . ?
B2A C6A H6 116(3) . . ?
B8A C6A H6 118(3) . . ?
B5A C6A H6 123(3) . . ?
B1A C6A H6 121(3) . . ?
C13A C7A C6A 117.8(4) . . ?
C13A C7A B8A 118.8(5) . . ?
C6A C7A B8A 61.9(3) . . ?
C13A C7A B12A 123.2(5) . . ?
C6A C7A B12A 110.3(4) . . ?
B8A C7A B12A 61.5(4) . . ?
C13A C7A B2A 116.2(5) . . ?
C6A C7A B2A 59.9(3) . . ?
B8A C7A B2A 112.6(4) . . ?
B12A C7A B2A 113.0(4) . . ?
C13A C7A B11A 121.0(5) . . ?
C6A C7A B11A 109.8(4) . . ?
B8A C7A B11A 113.2(4) . . ?
B12A C7A B11A 62.7(4) . . ?
B2A C7A B11A 62.0(3) . . ?
C7A B8A C6A 58.6(3) . . ?
C7A B8A B12A 60.3(4) . . ?
C6A B8A B12A 106.8(5) . . ?
C7A B8A B9A 107.0(5) . . ?
C6A B8A B9A 105.6(4) . . ?
B12A B8A B9A 60.3(4) . . ?
C7A B8A B5A 106.6(4) . . ?
C6A B8A B5A 58.3(3) . . ?
B12A B8A B5A 109.3(5) . . ?
B9A B8A B5A 60.6(4) . . ?
C7A B8A H8A 122.6 . . ?
C6A B8A H8A 123.9 . . ?
B12A B8A H8A 120.9 . . ?
B9A B8A H8A 122.3 . . ?
B5A B8A H8A 121.6 . . ?
B12A B9A B8A 59.2(4) . . ?
B12A B9A B10A 60.9(4) . . ?
B8A B9A B10A 107.6(5) . . ?
B12A B9A B5A 108.7(5) . . ?
B8A B9A B5A 60.9(4) . . ?
B10A B9A B5A 107.7(4) . . ?
B12A B9A B4A 108.5(5) . . ?
B8A B9A B4A 107.5(4) . . ?
B10A B9A B4A 59.8(4) . . ?
B5A B9A B4A 59.2(4) . . ?
B12A B9A H9A 121.2 . . ?
B8A B9A H9A 122.1 . . ?
B10A B9A H9A 121.8 . . ?
B5A B9A H9A 121.5 . . ?
B4A B9A H9A 122.1 . . ?
B9A B10A B4A 60.9(4) . . ?
B9A B10A B12A 59.2(4) . . ?
B4A B10A B12A 108.1(5) . . ?
B9A B10A B3A 108.3(5) . . ?
B4A B10A B3A 59.8(3) . . ?
B12A B10A B3A 107.8(4) . . ?
B9A B10A B11A 107.9(4) . . ?
B4A B10A B11A 108.2(4) . . ?
B12A B10A B11A 60.2(4) . . ?
B3A B10A B11A 60.0(3) . . ?
B9A B10A H10A 121.6 . . ?
B4A B10A H10A 121.3 . . ?
B12A B10A H10A 122.0 . . ?
B3A B10A H10A 121.8 . . ?
B11A B10A H10A 121.6 . . ?
C7A B11A B2A 58.7(3) . . ?
C7A B11A B3A 104.6(4) . . ?
B2A B11A B3A 59.2(3) . . ?
C7A B11A B10A 104.2(5) . . ?
B2A B11A B10A 106.7(4) . . ?
B3A B11A B10A 60.0(3) . . ?
C7A B11A B12A 58.1(3) . . ?
B2A B11A B12A 106.6(5) . . ?
B3A B11A B12A 107.4(5) . . ?
B10A B11A B12A 59.7(4) . . ?
C7A B11A H11A 124.8 . . ?
B2A B11A H11A 122.5 . . ?
B3A B11A H11A 122.5 . . ?
B10A B11A H11A 122.8 . . ?
B12A B11A H11A 122.2 . . ?
C7A B12A B8A 58.2(3) . . ?
C7A B12A B9A 105.6(5) . . ?
B8A B12A B9A 60.5(4) . . ?
C7A B12A B10A 105.5(4) . . ?
B8A B12A B10A 107.9(5) . . ?
B9A B12A B10A 59.9(4) . . ?
C7A B12A B11A 59.3(3) . . ?
B8A B12A B11A 107.7(4) . . ?
B9A B12A B11A 108.4(4) . . ?
B10A B12A B11A 60.2(4) . . ?
C7A B12A H12A 124.2 . . ?
B8A B12A H12A 121.8 . . ?
B9A B12A H12A 121.8 . . ?
B10A B12A H12A 122.2 . . ?
B11A B12A H12A 121.3 . . ?
C7A C13A H13A 109.5 . . ?
C7A C13A H13B 109.5 . . ?
H13A C13A H13B 109.5 . . ?
C7A C13A H13C 109.5 . . ?
H13A C13A H13C 109.5 . . ?
H13B C13A H13C 109.5 . . ?
C15A C14A C18A 107.1(4) . . ?
C15A C14A B1A 126.4(4) . . ?
C18A C14A B1A 126.5(4) . . ?
C14A C15A C16A 113.7(4) . . ?
C14A C15A H15A 123.1 . . ?
C16A C15A H15A 123.1 . . ?
C15A C16A C17A 100.2(3) . . ?
C15A C16A C23A 112.5(4) . . ?
C17A C16A C23A 112.4(4) . . ?
C15A C16A C24A 111.0(4) . . ?
C17A C16A C24A 111.2(4) . . ?
C23A C16A C24A 109.3(4) . . ?
C22A C17A C18A 119.6(4) . . ?
C22A C17A C16A 130.3(4) . . ?
C18A C17A C16A 110.1(3) . . ?
C19A C18A C17A 120.0(4) . . ?
C19A C18A C14A 131.1(4) . . ?
C17A C18A C14A 108.8(3) . . ?
C18A C19A C20A 120.9(3) . . ?
C18A C19A H19A 119.5 . . ?
C20A C19A H19A 119.5 . . ?
C21A C20A C19A 117.7(4) . . ?
C21A C20A C25A 121.1(4) . . ?
C19A C20A C25A 121.2(4) . . ?
C22A C21A C20A 121.8(4) . . ?
C22A C21A H21A 119.1 . . ?
C20A C21A H21A 119.1 . . ?
C17A C22A C21A 120.0(4) . . ?
C17A C22A H22A 120.0 . . ?
C21A C22A H22A 120.0 . . ?
C16A C23A H23A 109.5 . . ?
C16A C23A H23B 109.5 . . ?
H23A C23A H23B 109.5 . . ?
C16A C23A H23C 109.5 . . ?
H23A C23A H23C 109.5 . . ?
H23B C23A H23C 109.5 . . ?
C16A C24A H24A 109.5 . . ?
C16A C24A H24B 109.5 . . ?
H24A C24A H24B 109.5 . . ?
C16A C24A H24C 109.5 . . ?
H24A C24A H24C 109.5 . . ?
H24B C24A H24C 109.5 . . ?
C28A C25A C27A 108.8(9) . . ?
C31A C25A C29A 108.3(10) . . ?
C31A C25A C30A 112.8(11) . . ?
C29A C25A C30A 106.7(10) . . ?
C31A C25A C20A 107.9(6) . . ?
C28A C25A C20A 110.4(5) . . ?
C27A C25A C20A 111.0(5) . . ?
C29A C25A C20A 108.7(6) . . ?
C30A C25A C20A 112.2(6) . . ?
C28A C25A C26A 108.4(8) . . ?
C27A C25A C26A 105.9(9) . . ?
C20A C25A C26A 112.2(5) . . ?
C25A C26A H26A 109.5 . . ?
C25A C26A H26B 109.5 . . ?
H26A C26A H26B 109.5 . . ?
C25A C26A H26C 109.5 . . ?
H26A C26A H26C 109.5 . . ?
H26B C26A H26C 109.5 . . ?
C25A C27A H27A 109.5 . . ?
C25A C27A H27B 109.5 . . ?
H27A C27A H27B 109.5 . . ?
C25A C27A H27C 109.5 . . ?
H27A C27A H27C 109.5 . . ?
H27B C27A H27C 109.5 . . ?
C25A C28A H28A 109.5 . . ?
C25A C28A H28B 109.5 . . ?
H28A C28A H28B 109.5 . . ?
C25A C28A H28C 109.5 . . ?
H28A C28A H28C 109.5 . . ?
H28B C28A H28C 109.5 . . ?
C25A C29A H29A 109.5 . . ?
C25A C29A H29B 109.5 . . ?
H29A C29A H29B 109.5 . . ?
C25A C29A H29C 109.5 . . ?
H29A C29A H29C 109.5 . . ?
H29B C29A H29C 109.5 . . ?
C25A C30A H30A 109.5 . . ?
C25A C30A H30B 109.5 . . ?
H30A C30A H30B 109.5 . . ?
C25A C30A H30C 109.5 . . ?
H30A C30A H30C 109.5 . . ?
H30B C30A H30C 109.5 . . ?
C25A C31A H31A 109.5 . . ?
C25A C31A H31B 109.5 . . ?
H31A C31A H31B 109.5 . . ?
C25A C31A H31C 109.5 . . ?
H31A C31A H31C 109.5 . . ?
H31B C31A H31C 109.5 . . ?
C14B B1B C2B 120.7(4) . . ?
C14B B1B B4B 127.8(4) . . ?
C2B B1B B4B 103.1(3) . . ?
C14B B1B B3B 121.5(4) . . ?
C2B B1B B3B 57.6(3) . . ?
B4B B1B B3B 59.6(3) . . ?
C14B B1B B5B 126.6(4) . . ?
C2B B1B B5B 103.0(3) . . ?
B4B B1B B5B 59.8(3) . . ?
B3B B1B B5B 106.9(3) . . ?
C14B B1B B6B 120.5(4) . . ?
C2B B1B B6B 57.4(3) . . ?
B4B B1B B6B 106.1(4) . . ?
B3B B1B B6B 105.5(3) . . ?
B5B B1B B6B 59.0(3) . . ?
C7B C2B B6B 61.8(3) . . ?
C7B C2B B3B 111.4(4) . . ?
B6B C2B B3B 114.9(4) . . ?
C7B C2B B11B 60.7(3) . . ?
B6B C2B B11B 113.8(4) . . ?
B3B C2B B11B 62.5(3) . . ?
C7B C2B B1B 113.2(3) . . ?
B6B C2B B1B 63.5(3) . . ?
B3B C2B B1B 63.1(3) . . ?
B11B C2B B1B 115.2(4) . . ?
C7B C2B H2B 111(3) . . ?
B6B C2B H2B 116(3) . . ?
B3B C2B H2B 124(3) . . ?
B11B C2B H2B 113(3) . . ?
B1B C2B H2B 125(3) . . ?
C2B B3B B11B 59.2(3) . . ?
C2B B3B B10B 104.7(4) . . ?
B11B B3B B10B 59.5(3) . . ?
C2B B3B B4B 104.6(4) . . ?
B11B B3B B4B 107.8(4) . . ?
B10B B3B B4B 60.1(3) . . ?
C2B B3B B1B 59.2(3) . . ?
B11B B3B B1B 109.3(4) . . ?
B10B B3B B1B 108.7(4) . . ?
B4B B3B B1B 60.1(3) . . ?
C2B B3B H3B 124.6 . . ?
B11B B3B H3B 121.2 . . ?
B10B B3B H3B 122.4 . . ?
B4B B3B H3B 122.6 . . ?
B1B B3B H3B 120.6 . . ?
B9B B4B B10B 59.5(4) . . ?
B9B B4B B3B 107.3(4) . . ?
B10B B4B B3B 59.7(3) . . ?
B9B B4B B1B 108.9(4) . . ?
B10B B4B B1B 108.6(4) . . ?
B3B B4B B1B 60.3(3) . . ?
B9B B4B B5B 60.4(3) . . ?
B10B B4B B5B 107.9(4) . . ?
B3B B4B B5B 107.9(4) . . ?
B1B B4B B5B 60.4(3) . . ?
B9B B4B H4B 121.8 . . ?
B10B B4B H4B 121.9 . . ?
B3B B4B H4B 122.1 . . ?
B1B B4B H4B 120.9 . . ?
B5B B4B H4B 121.6 . . ?
B6B B5B B8B 59.9(3) . . ?
B6B B5B B4B 107.2(4) . . ?
B8B B5B B4B 107.2(4) . . ?
B6B B5B B9B 106.7(4) . . ?
B8B B5B B9B 59.4(3) . . ?
B4B B5B B9B 59.4(3) . . ?
B6B B5B B1B 60.5(3) . . ?
B8B B5B B1B 108.8(4) . . ?
B4B B5B B1B 59.8(3) . . ?
B9B B5B B1B 107.6(4) . . ?
B6B B5B H5B 122.1 . . ?
B8B B5B H5B 121.7 . . ?
B4B B5B H5B 122.4 . . ?
B9B B5B H5B 122.6 . . ?
B1B B5B H5B 121.2 . . ?
C2B B6B C7B 58.0(3) . . ?
C2B B6B B5B 105.4(4) . . ?
C7B B6B B5B 106.0(4) . . ?
C2B B6B B8B 105.4(4) . . ?
C7B B6B B8B 59.0(3) . . ?
B5B B6B B8B 60.3(3) . . ?
C2B B6B B1B 59.1(3) . . ?
C7B B6B B1B 106.5(3) . . ?
B5B B6B B1B 60.4(3) . . ?
B8B B6B B1B 109.0(4) . . ?
C2B B6B H6B 124.2 . . ?
C7B B6B H6B 123.4 . . ?
B5B B6B H6B 122.5 . . ?
B8B B6B H6B 121.8 . . ?
B1B B6B H6B 121.2 . . ?
C13B C7B C2B 117.2(4) . . ?
C13B C7B B11B 117.8(4) . . ?
C2B C7B B11B 61.3(3) . . ?
C13B C7B B12B 123.6(4) . . ?
C2B C7B B12B 110.0(4) . . ?
B11B C7B B12B 61.8(3) . . ?
C13B C7B B6B 116.0(4) . . ?
C2B C7B B6B 60.2(3) . . ?
B11B C7B B6B 113.0(4) . . ?
B12B C7B B6B 113.3(4) . . ?
C13B C7B B8B 122.3(5) . . ?
C2B C7B B8B 109.5(3) . . ?
B11B C7B B8B 113.3(4) . . ?
B12B C7B B8B 62.6(3) . . ?
B6B C7B B8B 62.0(3) . . ?
C7B B8B B9B 104.6(4) . . ?
C7B B8B B6B 58.9(3) . . ?
B9B B8B B6B 107.5(4) . . ?
C7B B8B B5B 105.5(4) . . ?
B9B B8B B5B 60.5(3) . . ?
B6B B8B B5B 59.8(3) . . ?
C7B B8B B12B 58.2(3) . . ?
B9B B8B B12B 59.7(4) . . ?
B6B B8B B12B 107.2(4) . . ?
B5B B8B B12B 108.3(4) . . ?
C7B B8B H8B 124.5 . . ?
B9B B8B H8B 122.5 . . ?
B6B B8B H8B 122.0 . . ?
B5B B8B H8B 121.8 . . ?
B12B B8B H8B 121.9 . . ?
B10B B9B B12B 59.7(4) . . ?
B10B B9B B8B 108.3(5) . . ?
B12B B9B B8B 60.5(4) . . ?
B10B B9B B4B 60.5(4) . . ?
B12B B9B B4B 108.4(4) . . ?
B8B B9B B4B 108.5(4) . . ?
B10B B9B B5B 108.6(4) . . ?
B12B B9B B5B 108.6(4) . . ?
B8B B9B B5B 60.1(3) . . ?
B4B B9B B5B 60.2(3) . . ?
B10B B9B H9B 121.6 . . ?
B12B B9B H9B 121.5 . . ?
B8B B9B H9B 121.4 . . ?
B4B B9B H9B 121.4 . . ?
B5B B9B H9B 121.4 . . ?
B12B B10B B11B 59.8(4) . . ?
B12B B10B B9B 60.4(4) . . ?
B11B B10B B9B 108.1(4) . . ?
B12B B10B B3B 108.3(4) . . ?
B11B B10B B3B 60.2(3) . . ?
B9B B10B B3B 108.1(4) . . ?
B12B B10B B4B 108.6(4) . . ?
B11B B10B B4B 108.4(4) . . ?
B9B B10B B4B 60.1(3) . . ?
B3B B10B B4B 60.1(3) . . ?
B12B B10B H10B 121.4 . . ?
B11B B10B H10B 121.7 . . ?
B9B B10B H10B 121.6 . . ?
B3B B10B H10B 121.6 . . ?
B4B B10B H10B 121.4 . . ?
C7B B11B C2B 57.9(3) . . ?
C7B B11B B12B 59.2(3) . . ?
C2B B11B B12B 105.2(4) . . ?
C7B B11B B10B 105.6(4) . . ?
C2B B11B B10B 104.6(4) . . ?
B12B B11B B10B 60.0(4) . . ?
C7B B11B B3B 105.7(4) . . ?
C2B B11B B3B 58.2(3) . . ?
B12B B11B B3B 108.5(4) . . ?
B10B B11B B3B 60.3(3) . . ?
C7B B11B H11B 123.6 . . ?
C2B B11B H11B 124.6 . . ?
B12B B11B H11B 121.8 . . ?
B10B B11B H11B 122.9 . . ?
B3B B11B H11B 121.8 . . ?
C7B B12B B11B 59.0(3) . . ?
C7B B12B B10B 105.6(4) . . ?
B11B B12B B10B 60.1(4) . . ?
C7B B12B B9B 105.3(4) . . ?
B11B B12B B9B 108.0(4) . . ?
B10B B12B B9B 59.9(4) . . ?
C7B B12B B8B 59.1(3) . . ?
B11B B12B B8B 108.2(4) . . ?
B10B B12B B8B 108.0(4) . . ?
B9B B12B B8B 59.8(4) . . ?
C7B B12B H12B 124.0 . . ?
B11B B12B H12B 121.4 . . ?
B10B B12B H12B 122.2 . . ?
B9B B12B H12B 122.4 . . ?
B8B B12B H12B 121.5 . . ?
C7B C13B H13D 109.5 . . ?
C7B C13B H13E 109.5 . . ?
H13D C13B H13E 109.5 . . ?
C7B C13B H13F 109.5 . . ?
H13D C13B H13F 109.5 . . ?
H13E C13B H13F 109.5 . . ?
C15B C14B C18B 107.3(4) . . ?
C15B C14B B1B 126.1(4) . . ?
C18B C14B B1B 126.6(4) . . ?
C14B C15B C16B 113.4(4) . . ?
C14B C15B H15B 123.3 . . ?
C16B C15B H15B 123.3 . . ?
C17B C16B C15B 100.7(3) . . ?
C17B C16B C23B 112.2(4) . . ?
C15B C16B C23B 111.5(4) . . ?
C17B C16B C24B 112.5(4) . . ?
C15B C16B C24B 110.3(4) . . ?
C23B C16B C24B 109.3(4) . . ?
C22B C17B C18B 119.2(4) . . ?
C22B C17B C16B 130.8(4) . . ?
C18B C17B C16B 110.0(4) . . ?
C19B C18B C17B 120.3(4) . . ?
C19B C18B C14B 131.1(4) . . ?
C17B C18B C14B 108.5(4) . . ?
C18B C19B C20B 120.7(4) . . ?
C18B C19B H19B 119.7 . . ?
C20B C19B H19B 119.7 . . ?
C21B C20B C19B 117.7(4) . . ?
C21B C20B C25B 122.0(4) . . ?
C19B C20B C25B 120.2(4) . . ?
C22B C21B C20B 121.7(4) . . ?
C22B C21B H21B 119.1 . . ?
C20B C21B H21B 119.1 . . ?
C17B C22B C21B 120.3(4) . . ?
C17B C22B H22B 119.9 . . ?
C21B C22B H22B 119.9 . . ?
C16B C23B H23D 109.5 . . ?
C16B C23B H23E 109.5 . . ?
H23D C23B H23E 109.5 . . ?
C16B C23B H23F 109.5 . . ?
H23D C23B H23F 109.5 . . ?
H23E C23B H23F 109.5 . . ?
C16B C24B H24D 109.5 . . ?
C16B C24B H24E 109.5 . . ?
H24D C24B H24E 109.5 . . ?
C16B C24B H24F 109.5 . . ?
H24D C24B H24F 109.5 . . ?
H24E C24B H24F 109.5 . . ?
C31B C25B C30B 110.8(11) . . ?
C26B C25B C28B 110.5(9) . . ?
C31B C25B C20B 107.2(6) . . ?
C30B C25B C20B 113.2(6) . . ?
C26B C25B C20B 110.6(5) . . ?
C28B C25B C20B 115.6(6) . . ?
C31B C25B C29B 108.6(10) . . ?
C30B C25B C29B 107.4(10) . . ?
C20B C25B C29B 109.6(7) . . ?
C26B C25B C27B 104.8(9) . . ?
C28B C25B C27B 105.4(9) . . ?
C20B C25B C27B 109.3(5) . . ?
C25B C26B H26D 109.5 . . ?
C25B C26B H26E 109.5 . . ?
H26D C26B H26E 109.5 . . ?
C25B C26B H26F 109.5 . . ?
H26D C26B H26F 109.5 . . ?
H26E C26B H26F 109.5 . . ?
C25B C27B H27D 109.5 . . ?
C25B C27B H27E 109.5 . . ?
H27D C27B H27E 109.5 . . ?
C25B C27B H27F 109.5 . . ?
H27D C27B H27F 109.5 . . ?
H27E C27B H27F 109.5 . . ?
C25B C28B H28D 109.5 . . ?
C25B C28B H28E 109.5 . . ?
H28D C28B H28E 109.5 . . ?
C25B C28B H28F 109.5 . . ?
H28D C28B H28F 109.5 . . ?
H28E C28B H28F 109.5 . . ?
C25B C29B H29D 109.5 . . ?
C25B C29B H29E 109.5 . . ?
H29D C29B H29E 109.5 . . ?
C25B C29B H29F 109.5 . . ?
H29D C29B H29F 109.5 . . ?
H29E C29B H29F 109.5 . . ?
C25B C30B H30D 109.5 . . ?
C25B C30B H30E 109.5 . . ?
H30D C30B H30E 109.5 . . ?
C25B C30B H30F 109.5 . . ?
H30D C30B H30F 109.5 . . ?
H30E C30B H30F 109.5 . . ?
C25B C31B H31D 109.5 . . ?
C25B C31B H31E 109.5 . . ?
H31D C31B H31E 109.5 . . ?
C25B C31B H31F 109.5 . . ?
H31D C31B H31F 109.5 . . ?
H31E C31B H31F 109.5 . . ?

loop_
_geom_bond_atom_site_label_1
_geom_bond_atom_site_label_2
_geom_bond_distance
_geom_bond_site_symmetry_2
_geom_bond_publ_flag
B1A C14A 1.560(6) . ?
B1A C6A 1.728(7) . ?
B1A B3A 1.783(8) . ?
B1A B4A 1.785(7) . ?
B1A B2A 1.786(7) . ?
B1A B5A 1.790(7) . ?
B2A C6A 1.680(8) . ?
B2A C7A 1.714(7) . ?
B2A B3A 1.756(7) . ?
B2A B11A 1.772(7) . ?
B2A H2A 1.1000 . ?
B3A B4A 1.770(10) . ?
B3A B11A 1.783(8) . ?
B3A B10A 1.783(8) . ?
B3A H3A 1.1000 . ?
B4A B5A 1.767(10) . ?
B4A B10A 1.768(10) . ?
B4A B9A 1.788(9) . ?
B4A H4A 1.1000 . ?
B5A C6A 1.708(8) . ?
B5A B9A 1.788(10) . ?
B5A B8A 1.793(9) . ?
B5A H5A 1.1000 . ?
C6A C7A 1.652(7) . ?
C6A B8A 1.707(7) . ?
C6A H6 0.98(5) . ?
C7A C13A 1.476(7) . ?
C7A B8A 1.668(9) . ?
C7A B12A 1.705(8) . ?
C7A B11A 1.726(8) . ?
B8A B12A 1.725(10) . ?
B8A B9A 1.749(9) . ?
B8A H8A 1.1000 . ?
B9A B12A 1.745(11) . ?
B9A B10A 1.757(11) . ?
B9A H9A 1.1000 . ?
B10A B12A 1.774(8) . ?
B10A B11A 1.783(10) . ?
B10A H10A 1.1000 . ?
B11A B12A 1.784(10) . ?
B11A H11A 1.1000 . ?
B12A H12A 1.1000 . ?
C13A H13A 0.9600 . ?
C13A H13B 0.9600 . ?
C13A H13C 0.9600 . ?
C14A C15A 1.344(6) . ?
C14A C18A 1.480(5) . ?
C15A C16A 1.512(6) . ?
C15A H15A 0.9300 . ?
C16A C17A 1.520(6) . ?
C16A C23A 1.524(7) . ?
C16A C24A 1.535(6) . ?
C17A C22A 1.368(6) . ?
C17A C18A 1.393(5) . ?
C18A C19A 1.387(5) . ?
C19A C20A 1.391(5) . ?
C19A H19A 0.9300 . ?
C20A C21A 1.387(6) . ?
C20A C25A 1.534(5) . ?
C21A C22A 1.385(6) . ?
C21A H21A 0.9300 . ?
C22A H22A 0.9300 . ?
C23A H23A 0.9600 . ?
C23A H23B 0.9600 . ?
C23A H23C 0.9600 . ?
C24A H24A 0.9600 . ?
C24A H24B 0.9600 . ?
C24A H24C 0.9600 . ?
C25A C31A 1.506(14) . ?
C25A C28A 1.511(11) . ?
C25A C27A 1.513(12) . ?
C25A C29A 1.524(14) . ?
C25A C30A 1.530(14) . ?
C25A C26A 1.552(12) . ?
C26A H26A 0.9600 . ?
C26A H26B 0.9600 . ?
C26A H26C 0.9600 . ?
C27A H27A 0.9600 . ?
C27A H27B 0.9600 . ?
C27A H27C 0.9600 . ?
C28A H28A 0.9600 . ?
C28A H28B 0.9600 . ?
C28A H28C 0.9600 . ?
C29A H29A 0.9600 . ?
C29A H29B 0.9600 . ?
C29A H29C 0.9600 . ?
C30A H30A 0.9600 . ?
C30A H30B 0.9600 . ?
C30A H30C 0.9600 . ?
C31A H31A 0.9600 . ?
C31A H31B 0.9600 . ?
C31A H31C 0.9600 . ?
B1B C14B 1.563(6) . ?
B1B C2B 1.723(6) . ?
B1B B4B 1.784(7) . ?
B1B B3B 1.788(7) . ?
B1B B5B 1.795(7) . ?
B1B B6B 1.797(7) . ?
C2B C7B 1.653(6) . ?
C2B B6B 1.692(6) . ?
C2B B3B 1.694(7) . ?
C2B B11B 1.712(7) . ?
C2B H2B 0.99(5) . ?
B3B B11B 1.767(8) . ?
B3B B10B 1.768(8) . ?
B3B B4B 1.776(8) . ?
B3B H3B 1.1000 . ?
B4B B9B 1.769(9) . ?
B4B B10B 1.776(8) . ?
B4B B5B 1.785(8) . ?
B4B H4B 1.1000 . ?
B5B B6B 1.769(8) . ?
B5B B8B 1.780(8) . ?
B5B B9B 1.787(8) . ?
B5B H5B 1.1000 . ?
B6B C7B 1.719(6) . ?
B6B B8B 1.772(7) . ?
B6B H6B 1.1000 . ?
C7B C13B 1.505(7) . ?
C7B B11B 1.702(8) . ?
C7B B12B 1.704(8) . ?
C7B B8B 1.720(7) . ?
B8B B9B 1.767(9) . ?
B8B B12B 1.780(8) . ?
B8B H8B 1.1000 . ?
B9B B10B 1.758(9) . ?
B9B B12B 1.766(9) . ?
B9B H9B 1.1000 . ?
B10B B12B 1.753(9) . ?
B10B B11B 1.754(9) . ?
B10B H10B 1.1000 . ?
B11B B12B 1.749(9) . ?
B11B H11B 1.1000 . ?
B12B H12B 1.1000 . ?
C13B H13D 0.9600 . ?
C13B H13E 0.9600 . ?
C13B H13F 0.9600 . ?
C14B C15B 1.343(6) . ?
C14B C18B 1.482(6) . ?
C15B C16B 1.512(6) . ?
C15B H15B 0.9300 . ?
C16B C17B 1.510(6) . ?
C16B C23B 1.532(7) . ?
C16B C24B 1.537(6) . ?
C17B C22B 1.370(6) . ?
C17B C18B 1.400(5) . ?
C18B C19B 1.384(6) . ?
C19B C20B 1.399(5) . ?
C19B H19B 0.9300 . ?
C20B C21B 1.389(6) . ?
C20B C25B 1.530(6) . ?
C21B C22B 1.383(6) . ?
C21B H21B 0.9300 . ?
C22B H22B 0.9300 . ?
C23B H23D 0.9600 . ?
C23B H23E 0.9600 . ?
C23B H23F 0.9600 . ?
C24B H24D 0.9600 . ?
C24B H24E 0.9600 . ?
C24B H24F 0.9600 . ?
C25B C31B 1.469(13) . ?
C25B C30B 1.505(15) . ?
C25B C26B 1.509(11) . ?
C25B C28B 1.516(12) . ?
C25B C29B 1.561(14) . ?
C25B C27B 1.577(13) . ?
C26B H26D 0.9600 . ?
C26B H26E 0.9600 . ?
C26B H26F 0.9600 . ?
C27B H27D 0.9600 . ?
C27B H27E 0.9600 . ?
C27B H27F 0.9600 . ?
C28B H28D 0.9600 . ?
C28B H28E 0.9600 . ?
C28B H28F 0.9600 . ?
C29B H29D 0.9600 . ?
C29B H29E 0.9600 . ?
C29B H29F 0.9600 . ?
C30B H30D 0.9600 . ?
C30B H30E 0.9600 . ?
C30B H30F 0.9600 . ?
C31B H31D 0.9600 . ?
C31B H31E 0.9600 . ?
C31B H31F 0.9600 . ?

loop_
_geom_torsion_atom_site_label_1
_geom_torsion_atom_site_label_2
_geom_torsion_atom_site_label_3
_geom_torsion_atom_site_label_4
_geom_torsion
_geom_torsion_site_symmetry_1
_geom_torsion_site_symmetry_2
_geom_torsion_site_symmetry_3
_geom_torsion_site_symmetry_4
_geom_torsion_publ_flag
C14A B1A B2A C6A -107.8(5) . . . . ?
B3A B1A B2A C6A 133.8(4) . . . . ?
B4A B1A B2A C6A 95.4(4) . . . . ?
B5A B1A B2A C6A 33.7(4) . . . . ?
C14A B1A B2A C7A -142.4(4) . . . . ?
C6A B1A B2A C7A -34.6(3) . . . . ?
B3A B1A B2A C7A 99.2(4) . . . . ?
B4A B1A B2A C7A 60.8(4) . . . . ?
B5A B1A B2A C7A -0.9(5) . . . . ?
C14A B1A B2A B3A 118.4(5) . . . . ?
C6A B1A B2A B3A -133.8(4) . . . . ?
B4A B1A B2A B3A -38.4(4) . . . . ?
B5A B1A B2A B3A -100.1(4) . . . . ?
C14A B1A B2A B11A 154.6(4) . . . . ?
C6A B1A B2A B11A -97.6(4) . . . . ?
B3A B1A B2A B11A 36.2(4) . . . . ?
B4A B1A B2A B11A -2.2(5) . . . . ?
B5A B1A B2A B11A -63.9(5) . . . . ?
C6A B2A B3A B4A -1.1(5) . . . . ?
C7A B2A B3A B4A -61.9(5) . . . . ?
B11A B2A B3A B4A -101.2(5) . . . . ?
B1A B2A B3A B4A 39.3(4) . . . . ?
C6A B2A B3A B1A -40.3(3) . . . . ?
C7A B2A B3A B1A -101.2(4) . . . . ?
B11A B2A B3A B1A -140.5(4) . . . . ?
C6A B2A B3A B11A 100.2(4) . . . . ?
C7A B2A B3A B11A 39.4(4) . . . . ?
B1A B2A B3A B11A 140.5(4) . . . . ?
C6A B2A B3A B10A 61.8(5) . . . . ?
C7A B2A B3A B10A 1.0(6) . . . . ?
B11A B2A B3A B10A -38.3(5) . . . . ?
B1A B2A B3A B10A 102.2(5) . . . . ?
C14A B1A B3A B2A -105.6(5) . . . . ?
C6A B1A B3A B2A 38.4(3) . . . . ?
B4A B1A B3A B2A 136.0(4) . . . . ?
B5A B1A B3A B2A 98.4(4) . . . . ?
C14A B1A B3A B4A 118.4(5) . . . . ?
C6A B1A B3A B4A -97.6(4) . . . . ?
B2A B1A B3A B4A -136.0(4) . . . . ?
B5A B1A B3A B4A -37.6(4) . . . . ?
C14A B1A B3A B11A -141.5(5) . . . . ?
C6A B1A B3A B11A 2.5(5) . . . . ?
B4A B1A B3A B11A 100.1(5) . . . . ?
B2A B1A B3A B11A -35.8(4) . . . . ?
B5A B1A B3A B11A 62.6(5) . . . . ?
C14A B1A B3A B10A 154.5(4) . . . . ?
C6A B1A B3A B10A -61.4(5) . . . . ?
B4A B1A B3A B10A 36.2(4) . . . . ?
B2A B1A B3A B10A -99.8(4) . . . . ?
B5A B1A B3A B10A -1.4(5) . . . . ?
B2A B3A B4A B5A -0.9(5) . . . . ?
B1A B3A B4A B5A 38.5(4) . . . . ?
B11A B3A B4A B5A -64.3(5) . . . . ?
B10A B3A B4A B5A -101.1(5) . . . . ?
B2A B3A B4A B10A 100.3(4) . . . . ?
B1A B3A B4A B10A 139.7(4) . . . . ?
B11A B3A B4A B10A 36.8(4) . . . . ?
B2A B3A B4A B1A -39.4(3) . . . . ?
B11A B3A B4A B1A -102.9(4) . . . . ?
B10A B3A B4A B1A -139.7(4) . . . . ?
B2A B3A B4A B9A 62.9(5) . . . . ?
B1A B3A B4A B9A 102.3(5) . . . . ?
B11A B3A B4A B9A -0.6(6) . . . . ?
B10A B3A B4A B9A -37.4(4) . . . . ?
C14A B1A B4A B5A 107.3(6) . . . . ?
C6A B1A B4A B5A -39.9(4) . . . . ?
B3A B1A B4A B5A -137.1(4) . . . . ?
B2A B1A B4A B5A -98.9(4) . . . . ?
C14A B1A B4A B10A -152.3(5) . . . . ?
C6A B1A B4A B10A 60.6(5) . . . . ?
B3A B1A B4A B10A -36.6(4) . . . . ?
B2A B1A B4A B10A 1.5(5) . . . . ?
B5A B1A B4A B10A 100.4(5) . . . . ?
C14A B1A B4A B3A -115.6(5) . . . . ?
C6A B1A B4A B3A 97.2(4) . . . . ?
B2A B1A B4A B3A 38.2(3) . . . . ?
B5A B1A B4A B3A 137.1(4) . . . . ?
C14A B1A B4A B9A 144.7(5) . . . . ?
C6A B1A B4A B9A -2.5(6) . . . . ?
B3A B1A B4A B9A -99.7(5) . . . . ?
B2A B1A B4A B9A -61.6(6) . . . . ?
B5A B1A B4A B9A 37.4(5) . . . . ?
B10A B4A B5A C6A -61.6(5) . . . . ?
B3A B4A B5A C6A 2.4(5) . . . . ?
B1A B4A B5A C6A 40.8(4) . . . . ?
B9A B4A B5A C6A -97.9(5) . . . . ?
B10A B4A B5A B9A 36.3(5) . . . . ?
B3A B4A B5A B9A 100.3(5) . . . . ?
B1A B4A B5A B9A 138.7(5) . . . . ?
B10A B4A B5A B1A -102.4(5) . . . . ?
B3A B4A B5A B1A -38.4(4) . . . . ?
B9A B4A B5A B1A -138.7(5) . . . . ?
B10A B4A B5A B8A -0.9(6) . . . . ?
B3A B4A B5A B8A 63.1(5) . . . . ?
B1A B4A B5A B8A 101.5(4) . . . . ?
B9A B4A B5A B8A -37.2(4) . . . . ?
C14A B1A B5A C6A 107.4(5) . . . . ?
B3A B1A B5A C6A -94.8(4) . . . . ?
B4A B1A B5A C6A -132.5(5) . . . . ?
B2A B1A B5A C6A -33.3(4) . . . . ?
C14A B1A B5A B4A -120.1(5) . . . . ?
C6A B1A B5A B4A 132.5(5) . . . . ?
B3A B1A B5A B4A 37.7(4) . . . . ?
B2A B1A B5A B4A 99.2(4) . . . . ?
C14A B1A B5A B9A -157.4(4) . . . . ?
C6A B1A B5A B9A 95.2(5) . . . . ?
B3A B1A B5A B9A 0.4(5) . . . . ?
B4A B1A B5A B9A -37.3(4) . . . . ?
B2A B1A B5A B9A 61.9(5) . . . . ?
C14A B1A B5A B8A 140.7(4) . . . . ?
C6A B1A B5A B8A 33.3(4) . . . . ?
B3A B1A B5A B8A -61.5(5) . . . . ?
B4A B1A B5A B8A -99.2(5) . . . . ?
B2A B1A B5A B8A 0.0(5) . . . . ?
B3A B2A C6A C7A -99.7(4) . . . . ?
B11A B2A C6A C7A -36.2(4) . . . . ?
B1A B2A C6A C7A -140.4(4) . . . . ?
C7A B2A C6A B8A 32.7(4) . . . . ?
B3A B2A C6A B8A -67.0(5) . . . . ?
B11A B2A C6A B8A -3.5(5) . . . . ?
B1A B2A C6A B8A -107.7(4) . . . . ?
C7A B2A C6A B5A 102.5(4) . . . . ?
B3A B2A C6A B5A 2.8(5) . . . . ?
B11A B2A C6A B5A 66.2(5) . . . . ?
B1A B2A C6A B5A -37.9(4) . . . . ?
C7A B2A C6A B1A 140.4(4) . . . . ?
B3A B2A C6A B1A 40.7(3) . . . . ?
B11A B2A C6A B1A 104.2(4) . . . . ?
B4A B5A C6A C7A 64.5(5) . . . . ?
B9A B5A C6A C7A 2.0(5) . . . . ?
B1A B5A C6A C7A 105.9(4) . . . . ?
B8A B5A C6A C7A -36.2(4) . . . . ?
B4A B5A C6A B2A -3.3(5) . . . . ?
B9A B5A C6A B2A -65.8(5) . . . . ?
B1A B5A C6A B2A 38.1(4) . . . . ?
B8A B5A C6A B2A -104.0(5) . . . . ?
B4A B5A C6A B8A 100.7(5) . . . . ?
B9A B5A C6A B8A 38.3(4) . . . . ?
B1A B5A C6A B8A 142.1(5) . . . . ?
B4A B5A C6A B1A -41.4(4) . . . . ?
B9A B5A C6A B1A -103.8(5) . . . . ?
B8A B5A C6A B1A -142.1(5) . . . . ?
C14A B1A C6A C7A 146.1(4) . . . . ?
B3A B1A C6A C7A -1.5(5) . . . . ?
B4A B1A C6A C7A -62.7(5) . . . . ?
B2A B1A C6A C7A 37.8(4) . . . . ?
B5A B1A C6A C7A -103.2(5) . . . . ?
C14A B1A C6A B2A 108.4(4) . . . . ?
B3A B1A C6A B2A -39.3(3) . . . . ?
B4A B1A C6A B2A -100.4(4) . . . . ?
B5A B1A C6A B2A -140.9(4) . . . . ?
C14A B1A C6A B8A -148.0(5) . . . . ?
B3A B1A C6A B8A 64.4(5) . . . . ?
B4A B1A C6A B8A 3.2(6) . . . . ?
B2A B1A C6A B8A 103.6(5) . . . . ?
B5A B1A C6A B8A -37.3(5) . . . . ?
C14A B1A C6A B5A -110.7(5) . . . . ?
B3A B1A C6A B5A 101.6(4) . . . . ?
B4A B1A C6A B5A 40.5(4) . . . . ?
B2A B1A C6A B5A 140.9(4) . . . . ?
B2A C6A C7A C13A -105.8(5) . . . . ?
B8A C6A C7A C13A 109.6(6) . . . . ?
B5A C6A C7A C13A 147.4(5) . . . . ?
B1A C6A C7A C13A -144.0(5) . . . . ?
B2A C6A C7A B8A 144.6(4) . . . . ?
B5A C6A C7A B8A 37.8(4) . . . . ?
B1A C6A C7A B8A 106.3(4) . . . . ?
B2A C6A C7A B12A 105.4(4) . . . . ?
B8A C6A C7A B12A -39.2(4) . . . . ?
B5A C6A C7A B12A -1.4(5) . . . . ?
B1A C6A C7A B12A 67.1(5) . . . . ?
B8A C6A C7A B2A -144.6(4) . . . . ?
B5A C6A C7A B2A -106.8(4) . . . . ?
B1A C6A C7A B2A -38.3(4) . . . . ?
B2A C6A C7A B11A 38.2(4) . . . . ?
B8A C6A C7A B11A -106.4(5) . . . . ?
B5A C6A C7A B11A -68.6(5) . . . . ?
B1A C6A C7A B11A -0.1(5) . . . . ?
C6A B2A C7A C13A 108.3(5) . . . . ?
B3A B2A C7A C13A -152.9(5) . . . . ?
B11A B2A C7A C13A -112.9(6) . . . . ?
B1A B2A C7A C13A 143.6(5) . . . . ?
B3A B2A C7A C6A 98.7(4) . . . . ?
B11A B2A C7A C6A 138.8(4) . . . . ?
B1A B2A C7A C6A 35.3(3) . . . . ?
C6A B2A C7A B8A -33.6(4) . . . . ?
B3A B2A C7A B8A 65.1(5) . . . . ?
B11A B2A C7A B8A 105.2(5) . . . . ?
B1A B2A C7A B8A 1.7(5) . . . . ?
C6A B2A C7A B12A -101.0(5) . . . . ?
B3A B2A C7A B12A -2.3(6) . . . . ?
B11A B2A C7A B12A 37.8(5) . . . . ?
B1A B2A C7A B12A -65.7(5) . . . . ?
C6A B2A C7A B11A -138.8(4) . . . . ?
B3A B2A C7A B11A -40.0(4) . . . . ?
B1A B2A C7A B11A -103.5(4) . . . . ?
C13A C7A B8A C6A -108.0(5) . . . . ?
B12A C7A B8A C6A 137.6(4) . . . . ?
B2A C7A B8A C6A 32.9(4) . . . . ?
B11A C7A B8A C6A 100.8(4) . . . . ?
C13A C7A B8A B12A 114.4(5) . . . . ?
C6A C7A B8A B12A -137.6(4) . . . . ?
B2A C7A B8A B12A -104.8(4) . . . . ?
B11A C7A B8A B12A -36.8(4) . . . . ?
C13A C7A B8A B9A 153.9(5) . . . . ?
C6A C7A B8A B9A -98.1(4) . . . . ?
B12A C7A B8A B9A 39.5(4) . . . . ?
B2A C7A B8A B9A -65.3(5) . . . . ?
B11A C7A B8A B9A 2.7(5) . . . . ?
C13A C7A B8A B5A -142.5(5) . . . . ?
C6A C7A B8A B5A -34.5(4) . . . . ?
B12A C7A B8A B5A 103.1(5) . . . . ?
B2A C7A B8A B5A -1.6(6) . . . . ?
B11A C7A B8A B5A 66.3(5) . . . . ?
B2A C6A B8A C7A -33.6(4) . . . . ?
B5A C6A B8A C7A -140.4(5) . . . . ?
B1A C6A B8A C7A -103.3(5) . . . . ?
C7A C6A B8A B12A 37.7(4) . . . . ?
B2A C6A B8A B12A 4.1(6) . . . . ?
B5A C6A B8A B12A -102.7(5) . . . . ?
B1A C6A B8A B12A -65.6(6) . . . . ?
C7A C6A B8A B9A 100.7(5) . . . . ?
B2A C6A B8A B9A 67.2(6) . . . . ?
B5A C6A B8A B9A -39.6(5) . . . . ?
B1A C6A B8A B9A -2.6(7) . . . . ?
C7A C6A B8A B5A 140.4(5) . . . . ?
B2A C6A B8A B5A 106.8(5) . . . . ?
B1A C6A B8A B5A 37.1(5) . . . . ?
C6A B5A B8A C7A 34.6(4) . . . . ?
B4A B5A B8A C7A -62.4(5) . . . . ?
B9A B5A B8A C7A -100.5(5) . . . . ?
B1A B5A B8A C7A 1.0(6) . . . . ?
B4A B5A B8A C6A -97.0(5) . . . . ?
B9A B5A B8A C6A -135.1(5) . . . . ?
B1A B5A B8A C6A -33.6(4) . . . . ?
C6A B5A B8A B12A 98.3(5) . . . . ?
B4A B5A B8A B12A 1.2(6) . . . . ?
B9A B5A B8A B12A -36.9(5) . . . . ?
B1A B5A B8A B12A 64.6(5) . . . . ?
C6A B5A B8A B9A 135.1(5) . . . . ?
B4A B5A B8A B9A 38.1(4) . . . . ?
B1A B5A B8A B9A 101.5(5) . . . . ?
C7A B8A B9A B12A -39.5(4) . . . . ?
C6A B8A B9A B12A -100.8(5) . . . . ?
B5A B8A B9A B12A -139.3(5) . . . . ?
C7A B8A B9A B10A -1.1(6) . . . . ?
C6A B8A B9A B10A -62.3(6) . . . . ?
B12A B8A B9A B10A 38.4(4) . . . . ?
B5A B8A B9A B10A -100.9(5) . . . . ?
C7A B8A B9A B5A 99.8(4) . . . . ?
C6A B8A B9A B5A 38.6(5) . . . . ?
B12A B8A B9A B5A 139.3(5) . . . . ?
C7A B8A B9A B4A 62.0(6) . . . . ?
C6A B8A B9A B4A 0.7(7) . . . . ?
B12A B8A B9A B4A 101.5(6) . . . . ?
B5A B8A B9A B4A -37.8(5) . . . . ?
C6A B5A B9A B12A -1.9(6) . . . . ?
B4A B5A B9A B12A -100.9(5) . . . . ?
B1A B5A B9A B12A -63.7(5) . . . . ?
B8A B5A B9A B12A 36.2(4) . . . . ?
C6A B5A B9A B8A -38.2(4) . . . . ?
B4A B5A B9A B8A -137.1(5) . . . . ?
B1A B5A B9A B8A -99.9(5) . . . . ?
C6A B5A B9A B10A 62.5(5) . . . . ?
B4A B5A B9A B10A -36.5(4) . . . . ?
B1A B5A B9A B10A 0.8(6) . . . . ?
B8A B5A B9A B10A 100.7(5) . . . . ?
C6A B5A B9A B4A 98.9(5) . . . . ?
B1A B5A B9A B4A 37.2(4) . . . . ?
B8A B5A B9A B4A 137.1(5) . . . . ?
B5A B4A B9A B12A 101.1(5) . . . . ?
B10A B4A B9A B12A -38.0(4) . . . . ?
B3A B4A B9A B12A 0.0(6) . . . . ?
B1A B4A B9A B12A 63.7(6) . . . . ?
B5A B4A B9A B8A 38.6(5) . . . . ?
B10A B4A B9A B8A -100.5(6) . . . . ?
B3A B4A B9A B8A -62.5(6) . . . . ?
B1A B4A B9A B8A 1.2(7) . . . . ?
B5A B4A B9A B10A 139.1(5) . . . . ?
B3A B4A B9A B10A 38.0(4) . . . . ?
B1A B4A B9A B10A 101.7(5) . . . . ?
B10A B4A B9A B5A -139.1(5) . . . . ?
B3A B4A B9A B5A -101.1(5) . . . . ?
B1A B4A B9A B5A -37.4(5) . . . . ?
B12A B9A B10A B4A 138.1(4) . . . . ?
B8A B9A B10A B4A 100.5(5) . . . . ?
B5A B9A B10A B4A 36.2(4) . . . . ?
B8A B9A B10A B12A -37.7(4) . . . . ?
B5A B9A B10A B12A -101.9(5) . . . . ?
B4A B9A B10A B12A -138.1(4) . . . . ?
B12A B9A B10A B3A 100.3(5) . . . . ?
B8A B9A B10A B3A 62.6(6) . . . . ?
B5A B9A B10A B3A -1.7(6) . . . . ?
B4A B9A B10A B3A -37.8(4) . . . . ?
B12A B9A B10A B11A 36.8(4) . . . . ?
B8A B9A B10A B11A -0.9(6) . . . . ?
B5A B9A B10A B11A -65.1(5) . . . . ?
B4A B9A B10A B11A -101.3(4) . . . . ?
B5A B4A B10A B9A -36.8(4) . . . . ?
B3A B4A B10A B9A -137.6(4) . . . . ?
B1A B4A B10A B9A -101.1(5) . . . . ?
B5A B4A B10A B12A 0.3(6) . . . . ?
B3A B4A B10A B12A -100.5(5) . . . . ?
B1A B4A B10A B12A -64.0(6) . . . . ?
B9A B4A B10A B12A 37.1(4) . . . . ?
B5A B4A B10A B3A 100.8(4) . . . . ?
B1A B4A B10A B3A 36.5(4) . . . . ?
B9A B4A B10A B3A 137.6(4) . . . . ?
B5A B4A B10A B11A 64.0(6) . . . . ?
B3A B4A B10A B11A -36.8(4) . . . . ?
B1A B4A B10A B11A -0.3(6) . . . . ?
B9A B4A B10A B11A 100.8(5) . . . . ?
B2A B3A B10A B9A -62.2(6) . . . . ?
B4A B3A B10A B9A 38.4(4) . . . . ?
B1A B3A B10A B9A 1.9(6) . . . . ?
B11A B3A B10A B9A -100.5(5) . . . . ?
B2A B3A B10A B4A -100.5(4) . . . . ?
B1A B3A B10A B4A -36.4(4) . . . . ?
B11A B3A B10A B4A -138.9(5) . . . . ?
B2A B3A B10A B12A 0.4(7) . . . . ?
B4A B3A B10A B12A 101.0(6) . . . . ?
B1A B3A B10A B12A 64.5(6) . . . . ?
B11A B3A B10A B12A -37.9(5) . . . . ?
B2A B3A B10A B11A 38.4(4) . . . . ?
B4A B3A B10A B11A 138.9(5) . . . . ?
B1A B3A B10A B11A 102.5(4) . . . . ?
C13A C7A B11A B2A 105.3(5) . . . . ?
C6A C7A B11A B2A -37.3(4) . . . . ?
B8A C7A B11A B2A -104.2(4) . . . . ?
B12A C7A B11A B2A -140.6(4) . . . . ?
C13A C7A B11A B3A 144.2(5) . . . . ?
C6A C7A B11A B3A 1.6(6) . . . . ?
B8A C7A B11A B3A -65.3(5) . . . . ?
B12A C7A B11A B3A -101.6(5) . . . . ?
B2A C7A B11A B3A 38.9(4) . . . . ?
C13A C7A B11A B10A -153.6(5) . . . . ?
C6A C7A B11A B10A 63.8(5) . . . . ?
B8A C7A B11A B10A -3.2(5) . . . . ?
B12A C7A B11A B10A -39.5(4) . . . . ?
B2A C7A B11A B10A 101.1(4) . . . . ?
C13A C7A B11A B12A -114.1(6) . . . . ?
C6A C7A B11A B12A 103.3(5) . . . . ?
B8A C7A B11A B12A 36.3(4) . . . . ?
B2A C7A B11A B12A 140.6(4) . . . . ?
C6A B2A B11A C7A 35.7(4) . . . . ?
B3A B2A B11A C7A 134.9(5) . . . . ?
B1A B2A B11A C7A 98.8(4) . . . . ?
C6A B2A B11A B3A -99.2(4) . . . . ?
C7A B2A B11A B3A -134.9(5) . . . . ?
B1A B2A B11A B3A -36.1(4) . . . . ?
C6A B2A B11A B10A -61.0(5) . . . . ?
C7A B2A B11A B10A -96.8(5) . . . . ?
B3A B2A B11A B10A 38.2(4) . . . . ?
B1A B2A B11A B10A 2.1(5) . . . . ?
C6A B2A B11A B12A 1.5(5) . . . . ?
C7A B2A B11A B12A -34.2(4) . . . . ?
B3A B2A B11A B12A 100.7(5) . . . . ?
B1A B2A B11A B12A 64.6(5) . . . . ?
B2A B3A B11A C7A -38.7(4) . . . . ?
B4A B3A B11A C7A 61.5(5) . . . . ?
B1A B3A B11A C7A -2.6(6) . . . . ?
B10A B3A B11A C7A 98.2(5) . . . . ?
B4A B3A B11A B2A 100.2(4) . . . . ?
B1A B3A B11A B2A 36.1(4) . . . . ?
B10A B3A B11A B2A 136.9(5) . . . . ?
B2A B3A B11A B10A -136.9(5) . . . . ?
B4A B3A B11A B10A -36.7(4) . . . . ?
B1A B3A B11A B10A -100.8(5) . . . . ?
B2A B3A B11A B12A -99.3(4) . . . . ?
B4A B3A B11A B12A 0.9(5) . . . . ?
B1A B3A B11A B12A -63.2(5) . . . . ?
B10A B3A B11A B12A 37.6(4) . . . . ?
B9A B10A B11A C7A 2.3(5) . . . . ?
B4A B10A B11A C7A -62.1(5) . . . . ?
B12A B10A B11A C7A 38.7(4) . . . . ?
B3A B10A B11A C7A -98.9(4) . . . . ?
B9A B10A B11A B2A 63.4(5) . . . . ?
B4A B10A B11A B2A -1.1(6) . . . . ?
B12A B10A B11A B2A 99.8(5) . . . . ?
B3A B10A B11A B2A -37.8(4) . . . . ?
B9A B10A B11A B3A 101.2(5) . . . . ?
B4A B10A B11A B3A 36.7(4) . . . . ?
B12A B10A B11A B3A 137.6(5) . . . . ?
B9A B10A B11A B12A -36.4(4) . . . . ?
B4A B10A B11A B12A -100.8(5) . . . . ?
B3A B10A B11A B12A -137.6(5) . . . . ?
C13A C7A B12A B8A -107.5(6) . . . . ?
C6A C7A B12A B8A 39.3(4) . . . . ?
B2A C7A B12A B8A 104.2(5) . . . . ?
B11A C7A B12A B8A 141.7(4) . . . . ?
C13A C7A B12A B9A -146.7(6) . . . . ?
C6A C7A B12A B9A 0.1(6) . . . . ?
B8A C7A B12A B9A -39.3(4) . . . . ?
B2A C7A B12A B9A 65.0(6) . . . . ?
B11A C7A B12A B9A 102.5(5) . . . . ?
C13A C7A B12A B10A 150.8(6) . . . . ?
C6A C7A B12A B10A -62.4(6) . . . . ?
B8A C7A B12A B10A -101.7(5) . . . . ?
B2A C7A B12A B10A 2.5(6) . . . . ?
B11A C7A B12A B10A 40.0(5) . . . . ?
C13A C7A B12A B11A 110.8(7) . . . . ?
C6A C7A B12A B11A -102.4(4) . . . . ?
B8A C7A B12A B11A -141.7(4) . . . . ?
B2A C7A B12A B11A -37.5(4) . . . . ?
C6A B8A B12A C7A -36.9(4) . . . . ?
B9A B8A B12A C7A -135.6(4) . . . . ?
B5A B8A B12A C7A -98.6(4) . . . . ?
C7A B8A B12A B9A 135.6(4) . . . . ?
C6A B8A B12A B9A 98.6(4) . . . . ?
B5A B8A B12A B9A 37.0(4) . . . . ?
C7A B8A B12A B10A 97.5(5) . . . . ?
C6A B8A B12A B10A 60.6(6) . . . . ?
B9A B8A B12A B10A -38.1(4) . . . . ?
B5A B8A B12A B10A -1.1(6) . . . . ?
C7A B8A B12A B11A 34.0(4) . . . . ?
C6A B8A B12A B11A -3.0(6) . . . . ?
B9A B8A B12A B11A -101.6(5) . . . . ?
B5A B8A B12A B11A -64.6(5) . . . . ?
B8A B9A B12A C7A 38.2(4) . . . . ?
B10A B9A B12A C7A -99.1(4) . . . . ?
B5A B9A B12A C7A 1.2(6) . . . . ?
B4A B9A B12A C7A -61.6(6) . . . . ?
B10A B9A B12A B8A -137.3(4) . . . . ?
B5A B9A B12A B8A -37.0(4) . . . . ?
B4A B9A B12A B8A -99.8(5) . . . . ?
B8A B9A B12A B10A 137.3(4) . . . . ?
B5A B9A B12A B10A 100.3(5) . . . . ?
B4A B9A B12A B10A 37.5(4) . . . . ?
B8A B9A B12A B11A 100.4(4) . . . . ?
B10A B9A B12A B11A -36.9(4) . . . . ?
B5A B9A B12A B11A 63.4(6) . . . . ?
B4A B9A B12A B11A 0.6(6) . . . . ?
B9A B10A B12A C7A 99.3(5) . . . . ?
B4A B10A B12A C7A 61.5(6) . . . . ?
B3A B10A B12A C7A -1.7(7) . . . . ?
B11A B10A B12A C7A -39.6(4) . . . . ?
B9A B10A B12A B8A 38.4(4) . . . . ?
B4A B10A B12A B8A 0.5(6) . . . . ?
B3A B10A B12A B8A -62.7(6) . . . . ?
B11A B10A B12A B8A -100.6(5) . . . . ?
B4A B10A B12A B9A -37.9(4) . . . . ?
B3A B10A B12A B9A -101.1(5) . . . . ?
B11A B10A B12A B9A -138.9(5) . . . . ?
B9A B10A B12A B11A 138.9(5) . . . . ?
B4A B10A B12A B11A 101.0(5) . . . . ?
B3A B10A B12A B11A 37.8(5) . . . . ?
B2A B11A B12A C7A 34.5(4) . . . . ?
B3A B11A B12A C7A 96.7(4) . . . . ?
B10A B11A B12A C7A 134.4(5) . . . . ?
C7A B11A B12A B8A -33.6(4) . . . . ?
B2A B11A B12A B8A 0.9(5) . . . . ?
B3A B11A B12A B8A 63.1(5) . . . . ?
B10A B11A B12A B8A 100.9(5) . . . . ?
C7A B11A B12A B9A -97.6(5) . . . . ?
B2A B11A B12A B9A -63.1(5) . . . . ?
B3A B11A B12A B9A -0.9(6) . . . . ?
B10A B11A B12A B9A 36.8(4) . . . . ?
C7A B11A B12A B10A -134.4(5) . . . . ?
B2A B11A B12A B10A -99.9(5) . . . . ?
B3A B11A B12A B10A -37.7(4) . . . . ?
C6A B1A C14A C15A 72.3(6) . . . . ?
B3A B1A C14A C15A -148.9(5) . . . . ?
B4A B1A C14A C15A -70.3(7) . . . . ?
B2A B1A C14A C15A 139.1(4) . . . . ?
B5A B1A C14A C15A 3.8(7) . . . . ?
C6A B1A C14A C18A -107.3(5) . . . . ?
B3A B1A C14A C18A 31.5(7) . . . . ?
B4A B1A C14A C18A 110.1(6) . . . . ?
B2A B1A C14A C18A -40.6(6) . . . . ?
B5A B1A C14A C18A -175.8(4) . . . . ?
C18A C14A C15A C16A -0.4(5) . . . . ?
B1A C14A C15A C16A 180.0(4) . . . . ?
C14A C15A C16A C17A 1.2(5) . . . . ?
C14A C15A C16A C23A 120.7(4) . . . . ?
C14A C15A C16A C24A -116.4(4) . . . . ?
C15A C16A C17A C22A 177.2(5) . . . . ?
C23A C16A C17A C22A 57.5(6) . . . . ?
C24A C16A C17A C22A -65.4(7) . . . . ?
C15A C16A C17A C18A -1.5(5) . . . . ?
C23A C16A C17A C18A -121.2(4) . . . . ?
C24A C16A C17A C18A 115.8(4) . . . . ?
C22A C17A C18A C19A 0.1(6) . . . . ?
C16A C17A C18A C19A 179.0(4) . . . . ?
C22A C17A C18A C14A -177.5(4) . . . . ?
C16A C17A C18A C14A 1.4(5) . . . . ?
C15A C14A C18A C19A -177.9(4) . . . . ?
B1A C14A C18A C19A 1.8(7) . . . . ?
C15A C14A C18A C17A -0.7(4) . . . . ?
B1A C14A C18A C17A 179.0(4) . . . . ?
C17A C18A C19A C20A -0.5(6) . . . . ?
C14A C18A C19A C20A 176.5(4) . . . . ?
C18A C19A C20A C21A 0.5(6) . . . . ?
C18A C19A C20A C25A -177.7(4) . . . . ?
C19A C20A C21A C22A -0.1(7) . . . . ?
C25A C20A C21A C22A 178.1(4) . . . . ?
C18A C17A C22A C21A 0.3(7) . . . . ?
C16A C17A C22A C21A -178.4(5) . . . . ?
C20A C21A C22A C17A -0.2(7) . . . . ?
C21A C20A C25A C31A -125.6(10) . . . . ?
C19A C20A C25A C31A 52.5(10) . . . . ?
C21A C20A C25A C28A -66.7(8) . . . . ?
C19A C20A C25A C28A 111.4(8) . . . . ?
C21A C20A C25A C27A 54.0(9) . . . . ?
C19A C20A C25A C27A -127.8(8) . . . . ?
C21A C20A C25A C29A 117.1(9) . . . . ?
C19A C20A C25A C29A -64.8(9) . . . . ?
C21A C20A C25A C30A -0.8(11) . . . . ?
C19A C20A C25A C30A 177.4(10) . . . . ?
C21A C20A C25A C26A 172.2(8) . . . . ?
C19A C20A C25A C26A -9.6(9) . . . . ?
C14B B1B C2B C7B -146.7(4) . . . . ?
B4B B1B C2B C7B 62.8(4) . . . . ?
B3B B1B C2B C7B 103.2(4) . . . . ?
B5B B1B C2B C7B 1.2(5) . . . . ?
B6B B1B C2B C7B -38.0(3) . . . . ?
C14B B1B C2B B6B -108.7(4) . . . . ?
B4B B1B C2B B6B 100.9(4) . . . . ?
B3B B1B C2B B6B 141.2(4) . . . . ?
B5B B1B C2B B6B 39.3(3) . . . . ?
C14B B1B C2B B3B 110.1(5) . . . . ?
B4B B1B C2B B3B -40.4(3) . . . . ?
B5B B1B C2B B3B -102.0(4) . . . . ?
B6B B1B C2B B3B -141.2(4) . . . . ?
C14B B1B C2B B11B 146.0(4) . . . . ?
B4B B1B C2B B11B -4.5(5) . . . . ?
B3B B1B C2B B11B 35.9(4) . . . . ?
B5B B1B C2B B11B -66.0(4) . . . . ?
B6B B1B C2B B11B -105.3(4) . . . . ?
C7B C2B B3B B11B 37.3(4) . . . . ?
B6B C2B B3B B11B 105.1(4) . . . . ?
B1B C2B B3B B11B 143.2(4) . . . . ?
C7B C2B B3B B10B -2.6(5) . . . . ?
B6B C2B B3B B10B 65.2(5) . . . . ?
B11B C2B B3B B10B -39.9(4) . . . . ?
B1B C2B B3B B10B 103.3(4) . . . . ?
C7B C2B B3B B4B -65.0(4) . . . . ?
B6B C2B B3B B4B 2.8(5) . . . . ?
B11B C2B B3B B4B -102.3(4) . . . . ?
B1B C2B B3B B4B 40.9(3) . . . . ?
C7B C2B B3B B1B -105.9(4) . . . . ?
B6B C2B B3B B1B -38.1(3) . . . . ?
B11B C2B B3B B1B -143.2(4) . . . . ?
C14B B1B B3B C2B -108.7(4) . . . . ?
B4B B1B B3B C2B 133.0(4) . . . . ?
B5B B1B B3B C2B 94.9(4) . . . . ?
B6B B1B B3B C2B 33.2(3) . . . . ?
C14B B1B B3B B11B -141.7(4) . . . . ?
C2B B1B B3B B11B -33.0(3) . . . . ?
B4B B1B B3B B11B 100.0(4) . . . . ?
B5B B1B B3B B11B 61.9(5) . . . . ?
B6B B1B B3B B11B 0.2(5) . . . . ?
C14B B1B B3B B10B 155.0(4) . . . . ?
C2B B1B B3B B10B -96.3(4) . . . . ?
B4B B1B B3B B10B 36.7(4) . . . . ?
B5B B1B B3B B10B -1.4(5) . . . . ?
B6B B1B B3B B10B -63.1(5) . . . . ?
C14B B1B B3B B4B 118.3(5) . . . . ?
C2B B1B B3B B4B -133.0(4) . . . . ?
B5B B1B B3B B4B -38.1(4) . . . . ?
B6B B1B B3B B4B -99.8(4) . . . . ?
C2B B3B B4B B9B 61.8(5) . . . . ?
B11B B3B B4B B9B -0.1(5) . . . . ?
B10B B3B B4B B9B -37.0(4) . . . . ?
B1B B3B B4B B9B 102.3(4) . . . . ?
C2B B3B B4B B10B 98.8(4) . . . . ?
B11B B3B B4B B10B 36.9(4) . . . . ?
B1B B3B B4B B10B 139.3(4) . . . . ?
C2B B3B B4B B1B -40.5(3) . . . . ?
B11B B3B B4B B1B -102.4(4) . . . . ?
B10B B3B B4B B1B -139.3(4) . . . . ?
C2B B3B B4B B5B -1.9(5) . . . . ?
B11B B3B B4B B5B -63.8(5) . . . . ?
B10B B3B B4B B5B -100.7(4) . . . . ?
B1B B3B B4B B5B 38.6(3) . . . . ?
C14B B1B B4B B9B 152.2(5) . . . . ?
C2B B1B B4B B9B -60.2(5) . . . . ?
B3B B1B B4B B9B -99.6(4) . . . . ?
B5B B1B B4B B9B 37.3(4) . . . . ?
B6B B1B B4B B9B -0.8(5) . . . . ?
C14B B1B B4B B10B -144.6(5) . . . . ?
C2B B1B B4B B10B 2.9(5) . . . . ?
B3B B1B B4B B10B -36.5(4) . . . . ?
B5B B1B B4B B10B 100.5(5) . . . . ?
B6B B1B B4B B10B 62.4(5) . . . . ?
C14B B1B B4B B3B -108.2(5) . . . . ?
C2B B1B B4B B3B 39.4(3) . . . . ?
B5B B1B B4B B3B 136.9(4) . . . . ?
B6B B1B B4B B3B 98.8(4) . . . . ?
C14B B1B B4B B5B 114.9(5) . . . . ?
C2B B1B B4B B5B -97.6(4) . . . . ?
B3B B1B B4B B5B -136.9(4) . . . . ?
B6B B1B B4B B5B -38.1(3) . . . . ?
B9B B4B B5B B6B -99.6(4) . . . . ?
B10B B4B B5B B6B -62.6(5) . . . . ?
B3B B4B B5B B6B 0.5(5) . . . . ?
B1B B4B B5B B6B 39.1(3) . . . . ?
B9B B4B B5B B8B -36.6(4) . . . . ?
B10B B4B B5B B8B 0.5(5) . . . . ?
B3B B4B B5B B8B 63.5(5) . . . . ?
B1B B4B B5B B8B 102.1(4) . . . . ?
B10B B4B B5B B9B 37.1(4) . . . . ?
B3B B4B B5B B9B 100.1(4) . . . . ?
B1B B4B B5B B9B 138.7(4) . . . . ?
B9B B4B B5B B1B -138.7(4) . . . . ?
B10B B4B B5B B1B -101.6(4) . . . . ?
B3B B4B B5B B1B -38.6(3) . . . . ?
C14B B1B B5B B6B 106.9(5) . . . . ?
C2B B1B B5B B6B -38.5(3) . . . . ?
B4B B1B B5B B6B -136.2(4) . . . . ?
B3B B1B B5B B6B -98.2(4) . . . . ?
C14B B1B B5B B8B 143.7(4) . . . . ?
C2B B1B B5B B8B -1.7(5) . . . . ?
B4B B1B B5B B8B -99.4(4) . . . . ?
B3B B1B B5B B8B -61.4(5) . . . . ?
B6B B1B B5B B8B 36.8(4) . . . . ?
C14B B1B B5B B4B -116.8(5) . . . . ?
C2B B1B B5B B4B 97.8(4) . . . . ?
B3B B1B B5B B4B 38.0(4) . . . . ?
B6B B1B B5B B4B 136.2(4) . . . . ?
C14B B1B B5B B9B -153.4(5) . . . . ?
C2B B1B B5B B9B 61.2(4) . . . . ?
B4B B1B B5B B9B -36.6(4) . . . . ?
B3B B1B B5B B9B 1.4(5) . . . . ?
B6B B1B B5B B9B 99.7(4) . . . . ?
B3B C2B B6B C7B -102.0(4) . . . . ?
B11B C2B B6B C7B -32.6(4) . . . . ?
B1B C2B B6B C7B -140.0(4) . . . . ?
C7B C2B B6B B5B 99.5(4) . . . . ?
B3B C2B B6B B5B -2.5(5) . . . . ?
B11B C2B B6B B5B 66.9(4) . . . . ?
B1B C2B B6B B5B -40.5(3) . . . . ?
C7B C2B B6B B8B 36.7(4) . . . . ?
B3B C2B B6B B8B -65.3(5) . . . . ?
B11B C2B B6B B8B 4.1(5) . . . . ?
B1B C2B B6B B8B -103.3(4) . . . . ?
C7B C2B B6B B1B 140.0(4) . . . . ?
B3B C2B B6B B1B 38.0(3) . . . . ?
B11B C2B B6B B1B 107.4(4) . . . . ?
B8B B5B B6B C2B -99.2(4) . . . . ?
B4B B5B B6B C2B 1.1(4) . . . . ?
B9B B5B B6B C2B -61.3(4) . . . . ?
B1B B5B B6B C2B 39.8(3) . . . . ?
B8B B5B B6B C7B -38.8(3) . . . . ?
B4B B5B B6B C7B 61.5(4) . . . . ?
B9B B5B B6B C7B -0.9(5) . . . . ?
B1B B5B B6B C7B 100.2(4) . . . . ?
B4B B5B B6B B8B 100.3(4) . . . . ?
B9B B5B B6B B8B 37.9(4) . . . . ?
B1B B5B B6B B8B 139.0(4) . . . . ?
B8B B5B B6B B1B -139.0(4) . . . . ?
B4B B5B B6B B1B -38.7(3) . . . . ?
B9B B5B B6B B1B -101.1(4) . . . . ?
C14B B1B B6B C2B 109.1(4) . . . . ?
B4B B1B B6B C2B -95.5(4) . . . . ?
B3B B1B B6B C2B -33.3(3) . . . . ?
B5B B1B B6B C2B -134.0(4) . . . . ?
C14B B1B B6B C7B 143.7(4) . . . . ?
C2B B1B B6B C7B 34.6(3) . . . . ?
B4B B1B B6B C7B -60.9(4) . . . . ?
B3B B1B B6B C7B 1.4(4) . . . . ?
B5B B1B B6B C7B -99.3(4) . . . . ?
C14B B1B B6B B5B -116.9(4) . . . . ?
C2B B1B B6B B5B 134.0(4) . . . . ?
B4B B1B B6B B5B 38.5(3) . . . . ?
B3B B1B B6B B5B 100.7(4) . . . . ?
C14B B1B B6B B8B -154.0(4) . . . . ?
C2B B1B B6B B8B 96.9(4) . . . . ?
B4B B1B B6B B8B 1.4(5) . . . . ?
B3B B1B B6B B8B 63.6(4) . . . . ?
B5B B1B B6B B8B -37.1(3) . . . . ?
B6B C2B C7B C13B 105.9(5) . . . . ?
B3B C2B C7B C13B -146.5(5) . . . . ?
B11B C2B C7B C13B -108.5(5) . . . . ?
B1B C2B C7B C13B 144.6(4) . . . . ?
B6B C2B C7B B11B -145.6(4) . . . . ?
B3B C2B C7B B11B -38.0(4) . . . . ?
B1B C2B C7B B11B -106.9(4) . . . . ?
B6B C2B C7B B12B -106.1(4) . . . . ?
B3B C2B C7B B12B 1.5(5) . . . . ?
B11B C2B C7B B12B 39.5(4) . . . . ?
B1B C2B C7B B12B -67.4(5) . . . . ?
B3B C2B C7B B6B 107.6(4) . . . . ?
B11B C2B C7B B6B 145.6(4) . . . . ?
B1B C2B C7B B6B 38.7(3) . . . . ?
B6B C2B C7B B8B -39.1(4) . . . . ?
B3B C2B C7B B8B 68.5(5) . . . . ?
B11B C2B C7B B8B 106.5(5) . . . . ?
B1B C2B C7B B8B -0.3(5) . . . . ?
C2B B6B C7B C13B -107.8(5) . . . . ?
B5B B6B C7B C13B 153.8(4) . . . . ?
B8B B6B C7B C13B 114.4(5) . . . . ?
B1B B6B C7B C13B -143.0(4) . . . . ?
B5B B6B C7B C2B -98.4(4) . . . . ?
B8B B6B C7B C2B -137.8(4) . . . . ?
B1B B6B C7B C2B -35.1(3) . . . . ?
C2B B6B C7B B11B 32.6(4) . . . . ?
B5B B6B C7B B11B -65.8(5) . . . . ?
B8B B6B C7B B11B -105.2(5) . . . . ?
B1B B6B C7B B11B -2.5(5) . . . . ?
C2B B6B C7B B12B 100.5(4) . . . . ?
B5B B6B C7B B12B 2.1(5) . . . . ?
B8B B6B C7B B12B -37.3(4) . . . . ?
B1B B6B C7B B12B 65.3(4) . . . . ?
C2B B6B C7B B8B 137.8(4) . . . . ?
B5B B6B C7B B8B 39.4(4) . . . . ?
B1B B6B C7B B8B 102.6(4) . . . . ?
C13B C7B B8B B9B 153.5(5) . . . . ?
C2B C7B B8B B9B -63.6(4) . . . . ?
B11B C7B B8B B9B 2.7(5) . . . . ?
B12B C7B B8B B9B 39.3(4) . . . . ?
B6B C7B B8B B9B -101.9(4) . . . . ?
C13B C7B B8B B6B -104.6(5) . . . . ?
C2B C7B B8B B6B 38.3(4) . . . . ?
B11B C7B B8B B6B 104.6(4) . . . . ?
B12B C7B B8B B6B 141.2(4) . . . . ?
C13B C7B B8B B5B -143.6(5) . . . . ?
C2B C7B B8B B5B -0.7(5) . . . . ?
B11B C7B B8B B5B 65.6(5) . . . . ?
B12B C7B B8B B5B 102.2(4) . . . . ?
B6B C7B B8B B5B -39.0(4) . . . . ?
C13B C7B B8B B12B 114.2(5) . . . . ?
C2B C7B B8B B12B -103.0(4) . . . . ?
B11B C7B B8B B12B -36.6(4) . . . . ?
B6B C7B B8B B12B -141.2(4) . . . . ?
C2B B6B B8B C7B -36.2(4) . . . . ?
B5B B6B B8B C7B -135.4(4) . . . . ?
B1B B6B B8B C7B -98.3(4) . . . . ?
C2B B6B B8B B9B 60.6(5) . . . . ?
C7B B6B B8B B9B 96.8(4) . . . . ?
B5B B6B B8B B9B -38.6(4) . . . . ?
B1B B6B B8B B9B -1.5(5) . . . . ?
C2B B6B B8B B5B 99.2(4) . . . . ?
C7B B6B B8B B5B 135.4(4) . . . . ?
B1B B6B B8B B5B 37.1(3) . . . . ?
C2B B6B B8B B12B -2.3(5) . . . . ?
C7B B6B B8B B12B 33.9(4) . . . . ?
B5B B6B B8B B12B -101.5(4) . . . . ?
B1B B6B B8B B12B -64.4(5) . . . . ?
B6B B5B B8B C7B 38.6(3) . . . . ?
B4B B5B B8B C7B -61.7(5) . . . . ?
B9B B5B B8B C7B -98.3(4) . . . . ?
B1B B5B B8B C7B 1.5(5) . . . . ?
B6B B5B B8B B9B 136.9(4) . . . . ?
B4B B5B B8B B9B 36.6(4) . . . . ?
B1B B5B B8B B9B 99.8(4) . . . . ?
B4B B5B B8B B6B -100.3(4) . . . . ?
B9B B5B B8B B6B -136.9(4) . . . . ?
B1B B5B B8B B6B -37.1(3) . . . . ?
B6B B5B B8B B12B 99.7(4) . . . . ?
B4B B5B B8B B12B -0.6(5) . . . . ?
B9B B5B B8B B12B -37.2(4) . . . . ?
B1B B5B B8B B12B 62.6(5) . . . . ?
C7B B8B B9B B10B -1.6(5) . . . . ?
B6B B8B B9B B10B -63.1(5) . . . . ?
B5B B8B B9B B10B -101.4(4) . . . . ?
B12B B8B B9B B10B 37.0(4) . . . . ?
C7B B8B B9B B12B -38.6(3) . . . . ?
B6B B8B B9B B12B -100.1(4) . . . . ?
B5B B8B B9B B12B -138.4(4) . . . . ?
C7B B8B B9B B4B 62.5(5) . . . . ?
B6B B8B B9B B4B 1.0(5) . . . . ?
B5B B8B B9B B4B -37.3(4) . . . . ?
B12B B8B B9B B4B 101.1(5) . . . . ?
C7B B8B B9B B5B 99.8(4) . . . . ?
B6B B8B B9B B5B 38.3(3) . . . . ?
B12B B8B B9B B5B 138.4(4) . . . . ?
B3B B4B B9B B10B 37.1(4) . . . . ?
B1B B4B B9B B10B 100.9(4) . . . . ?
B5B B4B B9B B10B 138.3(4) . . . . ?
B10B B4B B9B B12B -36.9(4) . . . . ?
B3B B4B B9B B12B 0.2(6) . . . . ?
B1B B4B B9B B12B 64.0(5) . . . . ?
B5B B4B B9B B12B 101.4(5) . . . . ?
B10B B4B B9B B8B -101.0(5) . . . . ?
B3B B4B B9B B8B -63.9(5) . . . . ?
B1B B4B B9B B8B -0.1(6) . . . . ?
B5B B4B B9B B8B 37.2(4) . . . . ?
B10B B4B B9B B5B -138.3(4) . . . . ?
B3B B4B B9B B5B -101.1(4) . . . . ?
B1B B4B B9B B5B -37.3(4) . . . . ?
B6B B5B B9B B10B 62.7(5) . . . . ?
B8B B5B B9B B10B 100.9(5) . . . . ?
B4B B5B B9B B10B -37.7(4) . . . . ?
B1B B5B B9B B10B -0.9(6) . . . . ?
B6B B5B B9B B12B -0.6(5) . . . . ?
B8B B5B B9B B12B 37.6(4) . . . . ?
B4B B5B B9B B12B -101.0(5) . . . . ?
B1B B5B B9B B12B -64.2(5) . . . . ?
B6B B5B B9B B8B -38.2(4) . . . . ?
B4B B5B B9B B8B -138.6(4) . . . . ?
B1B B5B B9B B8B -101.8(4) . . . . ?
B6B B5B B9B B4B 100.4(4) . . . . ?
B8B B5B B9B B4B 138.6(4) . . . . ?
B1B B5B B9B B4B 36.7(4) . . . . ?
B8B B9B B10B B12B -37.4(4) . . . . ?
B4B B9B B10B B12B -138.7(4) . . . . ?
B5B B9B B10B B12B -101.1(5) . . . . ?
B12B B9B B10B B11B 37.4(4) . . . . ?
B8B B9B B10B B11B 0.0(5) . . . . ?
B4B B9B B10B B11B -101.3(4) . . . . ?
B5B B9B B10B B11B -63.7(5) . . . . ?
B12B B9B B10B B3B 101.1(5) . . . . ?
B8B B9B B10B B3B 63.8(5) . . . . ?
B4B B9B B10B B3B -37.5(4) . . . . ?
B5B B9B B10B B3B 0.1(6) . . . . ?
B12B B9B B10B B4B 138.7(4) . . . . ?
B8B B9B B10B B4B 101.3(4) . . . . ?
B5B B9B B10B B4B 37.6(4) . . . . ?
C2B B3B B10B B12B 2.8(5) . . . . ?
B11B B3B B10B B12B -37.0(4) . . . . ?
B4B B3B B10B B12B 101.5(5) . . . . ?
B1B B3B B10B B12B 64.8(5) . . . . ?
C2B B3B B10B B11B 39.8(4) . . . . ?
B4B B3B B10B B11B 138.4(4) . . . . ?
B1B B3B B10B B11B 101.8(4) . . . . ?
C2B B3B B10B B9B -61.2(5) . . . . ?
B11B B3B B10B B9B -100.9(5) . . . . ?
B4B B3B B10B B9B 37.5(4) . . . . ?
B1B B3B B10B B9B 0.9(6) . . . . ?
C2B B3B B10B B4B -98.6(4) . . . . ?
B11B B3B B10B B4B -138.4(4) . . . . ?
B1B B3B B10B B4B -36.6(4) . . . . ?
B9B B4B B10B B12B 37.3(4) . . . . ?
B3B B4B B10B B12B -100.8(5) . . . . ?
B1B B4B B10B B12B -64.1(5) . . . . ?
B5B B4B B10B B12B -0.2(6) . . . . ?
B9B B4B B10B B11B 100.8(5) . . . . ?
B3B B4B B10B B11B -37.4(4) . . . . ?
B1B B4B B10B B11B -0.7(6) . . . . ?
B5B B4B B10B B11B 63.3(5) . . . . ?
B3B B4B B10B B9B -138.1(5) . . . . ?
B1B B4B B10B B9B -101.4(5) . . . . ?
B5B B4B B10B B9B -37.5(4) . . . . ?
B9B B4B B10B B3B 138.1(5) . . . . ?
B1B B4B B10B B3B 36.7(4) . . . . ?
B5B B4B B10B B3B 100.7(4) . . . . ?
C13B C7B B11B C2B 107.5(5) . . . . ?
B12B C7B B11B C2B -137.3(4) . . . . ?
B6B C7B B11B C2B -32.2(4) . . . . ?
B8B C7B B11B C2B -100.3(4) . . . . ?
C13B C7B B11B B12B -115.2(5) . . . . ?
C2B C7B B11B B12B 137.3(4) . . . . ?
B6B C7B B11B B12B 105.1(4) . . . . ?
B8B C7B B11B B12B 36.9(4) . . . . ?
C13B C7B B11B B10B -154.9(5) . . . . ?
C2B C7B B11B B10B 97.7(4) . . . . ?
B12B C7B B11B B10B -39.6(4) . . . . ?
B6B C7B B11B B10B 65.5(5) . . . . ?
B8B C7B B11B B10B -2.7(5) . . . . ?
C13B C7B B11B B3B 142.3(5) . . . . ?
C2B C7B B11B B3B 34.8(3) . . . . ?
B12B C7B B11B B3B -102.5(4) . . . . ?
B6B C7B B11B B3B 2.6(5) . . . . ?
B8B C7B B11B B3B -65.5(5) . . . . ?
B6B C2B B11B C7B 33.0(4) . . . . ?
B3B C2B B11B C7B 139.7(4) . . . . ?
B1B C2B B11B C7B 103.6(4) . . . . ?
C7B C2B B11B B12B -37.1(4) . . . . ?
B6B C2B B11B B12B -4.1(5) . . . . ?
B3B C2B B11B B12B 102.6(5) . . . . ?
B1B C2B B11B B12B 66.5(5) . . . . ?
C7B C2B B11B B10B -99.5(4) . . . . ?
B6B C2B B11B B10B -66.5(5) . . . . ?
B3B C2B B11B B10B 40.3(4) . . . . ?
B1B C2B B11B B10B 4.1(5) . . . . ?
C7B C2B B11B B3B -139.7(4) . . . . ?
B6B C2B B11B B3B -106.8(4) . . . . ?
B1B C2B B11B B3B -36.2(4) . . . . ?
B12B B10B B11B C7B 39.2(4) . . . . ?
B9B B10B B11B C7B 1.5(5) . . . . ?
B3B B10B B11B C7B -99.4(4) . . . . ?
B4B B10B B11B C7B -62.1(5) . . . . ?
B12B B10B B11B C2B 99.4(4) . . . . ?
B9B B10B B11B C2B 61.7(5) . . . . ?
B3B B10B B11B C2B -39.3(3) . . . . ?
B4B B10B B11B C2B -1.9(5) . . . . ?
B9B B10B B11B B12B -37.7(4) . . . . ?
B3B B10B B11B B12B -138.7(4) . . . . ?
B4B B10B B11B B12B -101.3(5) . . . . ?
B12B B10B B11B B3B 138.7(4) . . . . ?
B9B B10B B11B B3B 101.0(4) . . . . ?
B4B B10B B11B B3B 37.3(4) . . . . ?
C2B B3B B11B C7B -34.7(3) . . . . ?
B10B B3B B11B C7B 99.3(4) . . . . ?
B4B B3B B11B C7B 62.1(5) . . . . ?
B1B B3B B11B C7B -1.6(5) . . . . ?
B10B B3B B11B C2B 133.9(4) . . . . ?
B4B B3B B11B C2B 96.7(4) . . . . ?
B1B B3B B11B C2B 33.0(3) . . . . ?
C2B B3B B11B B12B -96.8(4) . . . . ?
B10B B3B B11B B12B 37.1(4) . . . . ?
B4B B3B B11B B12B -0.1(5) . . . . ?
B1B B3B B11B B12B -63.8(5) . . . . ?
C2B B3B B11B B10B -133.9(4) . . . . ?
B4B B3B B11B B10B -37.2(4) . . . . ?
B1B B3B B11B B10B -100.9(4) . . . . ?
C13B C7B B12B B11B 106.2(5) . . . . ?
C2B C7B B12B B11B -39.3(4) . . . . ?
B6B C7B B12B B11B -104.5(4) . . . . ?
B8B C7B B12B B11B -141.6(4) . . . . ?
C13B C7B B12B B10B 145.9(5) . . . . ?
C2B C7B B12B B10B 0.4(5) . . . . ?
B11B C7B B12B B10B 39.7(4) . . . . ?
B6B C7B B12B B10B -64.8(5) . . . . ?
B8B C7B B12B B10B -101.9(5) . . . . ?
C13B C7B B12B B9B -151.7(5) . . . . ?
C2B C7B B12B B9B 62.8(5) . . . . ?
B11B C7B B12B B9B 102.1(5) . . . . ?
B6B C7B B12B B9B -2.4(5) . . . . ?
B8B C7B B12B B9B -39.5(4) . . . . ?
C13B C7B B12B B8B -112.2(6) . . . . ?
C2B C7B B12B B8B 102.3(4) . . . . ?
B11B C7B B12B B8B 141.6(4) . . . . ?
B6B C7B B12B B8B 37.1(4) . . . . ?
C2B B11B B12B C7B 36.6(3) . . . . ?
B10B B11B B12B C7B 134.8(4) . . . . ?
B3B B11B B12B C7B 97.6(4) . . . . ?
C7B B11B B12B B10B -134.8(4) . . . . ?
C2B B11B B12B B10B -98.3(4) . . . . ?
B3B B11B B12B B10B -37.2(4) . . . . ?
C7B B11B B12B B9B -97.4(4) . . . . ?
C2B B11B B12B B9B -60.8(5) . . . . ?
B10B B11B B12B B9B 37.4(4) . . . . ?
B3B B11B B12B B9B 0.2(6) . . . . ?
C7B B11B B12B B8B -34.2(4) . . . . ?
C2B B11B B12B B8B 2.4(6) . . . . ?
B10B B11B B12B B8B 100.7(5) . . . . ?
B3B B11B B12B B8B 63.4(5) . . . . ?
B11B B10B B12B C7B -39.1(4) . . . . ?
B9B B10B B12B C7B 98.9(4) . . . . ?
B3B B10B B12B C7B -2.0(6) . . . . ?
B4B B10B B12B C7B 61.8(5) . . . . ?
B9B B10B B12B B11B 138.1(4) . . . . ?
B3B B10B B12B B11B 37.1(4) . . . . ?
B4B B10B B12B B11B 100.9(4) . . . . ?
B11B B10B B12B B9B -138.1(4) . . . . ?
B3B B10B B12B B9B -100.9(4) . . . . ?
B4B B10B B12B B9B -37.2(4) . . . . ?
B11B B10B B12B B8B -101.1(4) . . . . ?
B9B B10B B12B B8B 37.0(4) . . . . ?
B3B B10B B12B B8B -64.0(5) . . . . ?
B4B B10B B12B B8B -0.2(6) . . . . ?
B10B B9B B12B C7B -99.4(4) . . . . ?
B8B B9B B12B C7B 39.2(4) . . . . ?
B4B B9B B12B C7B -62.1(5) . . . . ?
B5B B9B B12B C7B 1.8(6) . . . . ?
B10B B9B B12B B11B -37.5(4) . . . . ?
B8B B9B B12B B11B 101.0(4) . . . . ?
B4B B9B B12B B11B -0.3(6) . . . . ?
B5B B9B B12B B11B 63.6(5) . . . . ?
B8B B9B B12B B10B 138.5(4) . . . . ?
B4B B9B B12B B10B 37.3(4) . . . . ?
B5B B9B B12B B10B 101.1(4) . . . . ?
B10B B9B B12B B8B -138.5(4) . . . . ?
B4B B9B B12B B8B -101.3(4) . . . . ?
B5B B9B B12B B8B -37.4(4) . . . . ?
B9B B8B B12B C7B -134.8(4) . . . . ?
B6B B8B B12B C7B -34.2(4) . . . . ?
B5B B8B B12B C7B -97.3(4) . . . . ?
C7B B8B B12B B11B 34.1(4) . . . . ?
B9B B8B B12B B11B -100.7(5) . . . . ?
B6B B8B B12B B11B -0.1(6) . . . . ?
B5B B8B B12B B11B -63.1(5) . . . . ?
C7B B8B B12B B10B 97.7(4) . . . . ?
B9B B8B B12B B10B -37.0(4) . . . . ?
B6B B8B B12B B10B 63.6(5) . . . . ?
B5B B8B B12B B10B 0.5(5) . . . . ?
C7B B8B B12B B9B 134.8(4) . . . . ?
B6B B8B B12B B9B 100.6(4) . . . . ?
B5B B8B B12B B9B 37.5(4) . . . . ?
C2B B1B C14B C15B -74.2(6) . . . . ?
B4B B1B C14B C15B 68.3(6) . . . . ?
B3B B1B C14B C15B -5.7(7) . . . . ?
B5B B1B C14B C15B 145.8(5) . . . . ?
B6B B1B C14B C15B -142.1(5) . . . . ?
C2B B1B C14B C18B 108.0(5) . . . . ?
B4B B1B C14B C18B -109.4(5) . . . . ?
B3B B1B C14B C18B 176.6(4) . . . . ?
B5B B1B C14B C18B -31.9(7) . . . . ?
B6B B1B C14B C18B 40.2(6) . . . . ?
C18B C14B C15B C16B 1.5(5) . . . . ?
B1B C14B C15B C16B -176.6(4) . . . . ?
C14B C15B C16B C17B -0.7(5) . . . . ?
C14B C15B C16B C23B -120.0(5) . . . . ?
C14B C15B C16B C24B 118.3(5) . . . . ?
C15B C16B C17B C22B 179.3(4) . . . . ?
C23B C16B C17B C22B -61.9(6) . . . . ?
C24B C16B C17B C22B 61.9(6) . . . . ?
C15B C16B C17B C18B -0.4(4) . . . . ?
C23B C16B C17B C18B 118.4(4) . . . . ?
C24B C16B C17B C18B -117.8(4) . . . . ?
C22B C17B C18B C19B 2.3(6) . . . . ?
C16B C17B C18B C19B -177.9(4) . . . . ?
C22B C17B C18B C14B -178.5(4) . . . . ?
C16B C17B C18B C14B 1.3(4) . . . . ?
C15B C14B C18B C19B 177.4(4) . . . . ?
B1B C14B C18B C19B -4.6(7) . . . . ?
C15B C14B C18B C17B -1.7(5) . . . . ?
B1B C14B C18B C17B 176.3(4) . . . . ?
C17B C18B C19B C20B 0.6(6) . . . . ?
C14B C18B C19B C20B -178.4(4) . . . . ?
C18B C19B C20B C21B -2.8(6) . . . . ?
C18B C19B C20B C25B 175.6(4) . . . . ?
C19B C20B C21B C22B 2.2(6) . . . . ?
C25B C20B C21B C22B -176.2(4) . . . . ?
C18B C17B C22B C21B -3.0(6) . . . . ?
C16B C17B C22B C21B 177.3(4) . . . . ?
C20B C21B C22B C17B 0.7(7) . . . . ?
C21B C20B C25B C31B 75.3(10) . . . . ?
C19B C20B C25B C31B -103.1(10) . . . . ?
C21B C20B C25B C30B -162.2(10) . . . . ?
C19B C20B C25B C30B 19.4(10) . . . . ?
C21B C20B C25B C26B -118.8(8) . . . . ?
C19B C20B C25B C26B 62.8(8) . . . . ?
C21B C20B C25B C28B 7.6(10) . . . . ?
C19B C20B C25B C28B -170.8(9) . . . . ?
C21B C20B C25B C29B -42.4(10) . . . . ?
C19B C20B C25B C29B 139.2(9) . . . . ?
C21B C20B C25B C27B 126.3(8) . . . . ?
C19B C20B C25B C27B -52.1(8) . . . . ?
